data_1565995
loop_
_publ_author_name
'Scelle, J\'er\'emy'
'Vervoitte, Hugo'
'Bouteiller, Laurent'
'Chamoreau, Lise-Marie'
'Sollogoub, Matthieu'
'Vives, Guillaume'
'Hasenknopf, Bernold'

_publ_section_title
;
 Size-dependent compression of threaded alkyldiphosphate in head to head
 cyclodextrin [3]pseudorotaxanes
;
_journal_issue 8
_journal_name_full 'Chemical Science'
_journal_page_first 2218
_journal_page_last 2225
_journal_paper_doi 10.1039/D1SC05697B
_journal_volume 13
_journal_year 2022
_chemical_absolute_configuration syn
_chemical_formula_moiety '2(C36 H60 O30), (C10 H20 O8 P2),4 K, 30.8 (H2 O)  '
_chemical_formula_sum 'C82 H201.75 K4 O98.88 P2'
_chemical_formula_weight 2988.51
_space_group_crystal_system tetragonal
_space_group_IT_number 96
_space_group_name_Hall 'P 4nw 2abw'
_space_group_name_H-M_alt 'P 43 21 2'
_atom_sites_solution_hydrogens geom
_atom_sites_solution_primary direct
_audit_creation_date 2021-10-06
_audit_creation_method
;
Olex2 1.2
(compiled 2018.05.29 svn.r3508 for OlexSys, GUI svn.r5506)
;
_audit_update_record
;
2021-10-11 deposited with the CCDC.	2022-01-17 downloaded from the CCDC.
;
_cell_angle_alpha 90
_cell_angle_beta 90
_cell_angle_gamma 90
_cell_formula_units_Z 8
_cell_length_a 23.3244(10)
_cell_length_b 23.3244(10)
_cell_length_c 48.784(3)
_cell_measurement_reflns_used 9979
_cell_measurement_temperature 120
_cell_measurement_theta_max 68.18
_cell_measurement_theta_min 2.83
_cell_volume 26540(2)
_computing_cell_refinement 'BRUKER SAINT'
_computing_data_collection 'BRUKER APEX 2'
_computing_data_reduction 'BRUKER SAINT'
_computing_molecular_graphics 'Olex2 (Dolomanov et al., 2009)'
_computing_publication_material 'Olex2 (Dolomanov et al., 2009)'
_computing_structure_refinement 'ShelXL (Sheldrick, 2015)'
_computing_structure_solution 'ShelXT (Sheldrick, 2008)'
_diffrn_ambient_temperature 120
_diffrn_measured_fraction_theta_full 0.997
_diffrn_measured_fraction_theta_max 0.994
_diffrn_measurement_device_type 'Bruker APEX-II CCD'
_diffrn_measurement_method '\f and \w scans'
_diffrn_radiation_type CuK\a
_diffrn_radiation_wavelength 1.54178
_diffrn_reflns_av_R_equivalents 0.0340
_diffrn_reflns_av_unetI/netI 0.0201
_diffrn_reflns_Laue_measured_fraction_full 0.997
_diffrn_reflns_Laue_measured_fraction_max 0.994
_diffrn_reflns_limit_h_max 27
_diffrn_reflns_limit_h_min -27
_diffrn_reflns_limit_k_max 28
_diffrn_reflns_limit_k_min -27
_diffrn_reflns_limit_l_max 58
_diffrn_reflns_limit_l_min -44
_diffrn_reflns_number 181579
_diffrn_reflns_point_group_measured_fraction_full 0.998
_diffrn_reflns_point_group_measured_fraction_max 0.995
_diffrn_reflns_theta_full 67.679
_diffrn_reflns_theta_max 68.725
_diffrn_reflns_theta_min 3.313
_diffrn_standards_number 0
_exptl_absorpt_coefficient_mu 2.500
_exptl_absorpt_correction_T_max 0.6614
_exptl_absorpt_correction_T_min 0.5370
_exptl_absorpt_correction_type none
_exptl_absorpt_process_details
'SADABS-2014/5 (Bruker,2014/5) was used for absorption correction. wR2(int) was 0.0644 before and 0.0461 after correction. The Ratio of minimum to maximum transmission is 0.8119. The \l/2 correction factor is 0.00150.'
_exptl_crystal_colour colourless
_exptl_crystal_colour_primary colourless
_exptl_crystal_density_diffrn 1.496
_exptl_crystal_description prism
_exptl_crystal_F_000 12726
_exptl_crystal_recrystallization_method 'recrystalisation from solvent'
_exptl_crystal_size_max 0.15
_exptl_crystal_size_mid 0.13
_exptl_crystal_size_min 0.09
_refine_diff_density_max 2.024
_refine_diff_density_min -1.048
_refine_diff_density_rms 0.123
_refine_ls_abs_structure_details
;
 Refined as an inversion twin.
;
_refine_ls_abs_structure_Flack 0.06(2)
_refine_ls_extinction_method none
_refine_ls_goodness_of_fit_ref 1.042
_refine_ls_hydrogen_treatment constr
_refine_ls_matrix_type full
_refine_ls_number_parameters 1822
_refine_ls_number_reflns 24318
_refine_ls_number_restraints 30
_refine_ls_restrained_S_all 1.042
_refine_ls_R_factor_all 0.0882
_refine_ls_R_factor_gt 0.0842
_refine_ls_shift/su_max 0.000
_refine_ls_shift/su_mean 0.000
_refine_ls_structure_factor_coef Fsqd
_refine_ls_weighting_details 'w=1/[\s^2^(Fo^2^)+(0.1659P)^2^+41.1737P] where P=(Fo^2^+2Fc^2^)/3'
_refine_ls_weighting_scheme calc
_refine_ls_wR_factor_gt 0.2352
_refine_ls_wR_factor_ref 0.2406
_reflns_Friedel_coverage 0.818
_reflns_Friedel_fraction_full 0.999
_reflns_Friedel_fraction_max 0.996
_reflns_number_gt 22712
_reflns_number_total 24318
_reflns_threshold_expression 'I > 2\s(I)'
_cod_data_source_file d1sc05697b2.cif
_cod_data_source_block jsc340c_f_0m
_cod_depositor_comments 'Adding full bibliography for 1565992--1565995.cif.'
_cod_original_cell_volume 26540(3)
_cod_database_code 1565995
_shelx_shelxl_version_number 2017/1
_shelx_space_group_comment
;
The symmetry employed for this shelxl refinement is uniquely defined
by the following loop, which should always be used as a source of
symmetry information in preference to the above space-group names.
They are only intended as comments.
;
_shelx_estimated_absorpt_t_max 0.806
_shelx_estimated_absorpt_t_min 0.706
_olex2_refinement_description
;
1. Twinned data refinement
 Scales: 0.94(2)
 0.06(2)
2. Fixed Uiso
 At 1.2 times of:
  All C(H) groups, All C(H,H) groups
3. Uiso/Uaniso restraints and constraints
Uanis(O50W) \\sim Ueq, Uanis(O41W) \\sim Ueq, Uanis(O46W) \\sim Ueq: with sigma
of 0.1 and sigma for terminal atoms of 0.2
Uanis(O40W) \\sim Ueq, Uanis(O205) \\sim Ueq: with sigma of 0.1 and sigma for
terminal atoms of 0.2
4. Others
 Fixed Sof: O203(0.5) O201(0.25) O202(0.25) O205(0.5) O206(0.33333) K1(0.5)
 K3A(0.33333) K4(0.25) K5A(0.33333) O2W(0.5) O2WB(0.5) O3W(0.5) O3WB(0.5)
 O4W(0.5) O7W(0.75) O8W(0.5) O11W(0.5) K12W(0.5) O13W(0.5) K14W(0.5) O15W(0.75)
 O18W(0.5) O20W(0.5) O30W(0.5) O40W(0.5) O41W(0.5) O42W(0.5) O45W(0.5)
 O46W(0.5) O48W(0.25) O49W(0.5) O50W(0.25) K101(0.16667) K102(0.33333)
 O51W(0.5) K106(0.33333) O52W(0.5) K0AA(0.5) O53W(0.5)
5.a Ternary CH refined with riding coordinates:
 C1A1(H1A1), C2A1(H2A1), C3A1(H3A1), C4A1(H4A1), C5A1(H5A1), C1B1(H1B1),
 C2B1(H2B1), C3B1(H3B1), C4B1(H4B1), C5B1(H5B1), C1C1(H1C1), C2C1(H2C1),
 C3C1(H3C1), C4C1(H4C1), C5C1(H5C1), C1D1(H1D1), C2D1(H2D1), C3D1(H3D1),
 C4D1(H4D1), C5D1(H5D1), C1E1(H1E1), C2E1(H2E1), C3E1(H3E1), C4E1(H4E1),
 C5E1(H5E1), C1F1(H1F1), C2F1(H2F1), C3F1(H3F1), C4F1(H4F1), C5F1(H5F1),
 C1A2(H1A2), C3A2(H3A2), C4A2(H4A2), C5A2(H5A2), C1B2(H1B2), C2B2(H2B2),
 C3B2(H3B2), C4B2(H4B2), C5B2(H5B2), C1C2(H1C2), C3C2(H3C2), C4C2(H4C2),
 C5C2(H5C2), C1D2(H1D2), C2D2(H2D2), C3D2(H3D2), C4D2(H4D2), C5D2(H5D2),
 C1E2(H1E2), C2E2(H2E2), C3E2(H3E2), C4E2(H4E2), C5E2(H5E2), C1F2(H1F2),
 C2F2(H2F2), C3F2(H3F2), C4F2(H4F2), C5F2(H5F2)
5.b Secondary CH2 refined with riding coordinates:
 C6A1(H6AA,H6AB), C6B1(H6BA,H6BB), C6C1(H6CA,H6CB), C6D1(H6DA,H6DB), C6E1(H6EA,
 H6EB), C6F1(H6FA,H6FB), C6A2(H6AC,H6AD), C6B2(H6BC,H6BD), C6C2(H6CC,H6CD),
 C6D2(H6DC,H6DD), C6E2(H6EC,H6ED), C6F2(H6FC,H6FD), C1(H1A,H1B), C2(H2A,H2B),
 C3(H3A,H3B), C4(H4A,H4B), C5(H5A,H5B), C6(H6A,H6B), C7(H7A,H7B), C8(H8A,H8B),
 C9(H9A,H9B), C10(H10A,H10B)
;
_olex2_computing_structure_refinement_long 'ShelXL (Sheldrick, 2008)'
_olex2_submission_special_instructions 'No special instructions were received'

loop_
_space_group_symop_operation_xyz
'x, y, z'
'-y+1/2, x+1/2, z+3/4'
'-x, -y, z+1/2'
'y+1/2, -x+1/2, z+1/4'
'x+1/2, -y+1/2, -z+1/4'
'-x+1/2, y+1/2, -z+3/4'
'y, x, -z'
'-y, -x, -z+1/2'

loop_
_atom_site_label
_atom_site_type_symbol
_atom_site_fract_x
_atom_site_fract_y
_atom_site_fract_z
_atom_site_U_iso_or_equiv
_atom_site_adp_type
_atom_site_occupancy
_atom_site_site_symmetry_order
_atom_site_calc_flag
_atom_site_refinement_flags_posn
_atom_site_refinement_flags_adp
_atom_site_refinement_flags_occupancy
_atom_site_disorder_assembly
_atom_site_disorder_group
O1A1 O 0.96487(17) 0.75856(18) 0.19935(9) 0.0240(8) Uani 1 1 d . . . . .
O2A1 O 1.0006(2) 0.8418(2) 0.23854(10) 0.0381(11) Uani 1 1 d . . . . .
O3A1 O 0.9123(2) 0.9229(2) 0.22235(10) 0.0357(11) Uani 1 1 d . . . . .
O5A1 O 0.99181(18) 0.82121(19) 0.16437(9) 0.0280(9) Uani 1 1 d . . . . .
O6A1 O 0.9419(2) 0.8011(2) 0.11120(10) 0.0352(10) Uani 1 1 d . . . . .
C1A1 C 1.0009(3) 0.8048(3) 0.19200(13) 0.0284(13) Uani 1 1 d . . . . .
H1A1 H 1.041842 0.793336 0.194557 0.034 Uiso 1 1 calc R . . . .
C2A1 C 0.9869(3) 0.8544(3) 0.21097(13) 0.0301(13) Uani 1 1 d . . . . .
H2A1 H 1.011443 0.887506 0.205279 0.036 Uiso 1 1 calc R . . . .
C3A1 C 0.9249(3) 0.8724(3) 0.20682(13) 0.0266(13) Uani 1 1 d . . . . .
H3A1 H 0.899249 0.840653 0.213119 0.032 Uiso 1 1 calc R . . . .
C4A1 C 0.9132(2) 0.8842(3) 0.17689(13) 0.0244(12) Uani 1 1 d . . . . .
H4A1 H 0.933090 0.920271 0.171160 0.029 Uiso 1 1 calc R . . . .
C5A1 C 0.9325(3) 0.8341(3) 0.15852(13) 0.0259(12) Uani 1 1 d . . . . .
H5A1 H 0.908380 0.799651 0.162567 0.031 Uiso 1 1 calc R . . . .
C6A1 C 0.9280(3) 0.8483(3) 0.12869(13) 0.0318(14) Uani 1 1 d . . . . .
H6AA H 0.888443 0.861141 0.124659 0.038 Uiso 1 1 calc R . . . .
H6AB H 0.954185 0.880630 0.124555 0.038 Uiso 1 1 calc R . . . .
O1B1 O 0.89749(17) 0.58991(17) 0.21048(8) 0.0222(8) Uani 1 1 d . . . . .
O2B1 O 0.9626(2) 0.5942(2) 0.25783(9) 0.0316(10) Uani 1 1 d . . . . .
O3B1 O 0.99524(19) 0.7145(2) 0.25058(9) 0.0296(9) Uani 1 1 d . . . . .
O5B1 O 0.97852(17) 0.60539(18) 0.18336(9) 0.0247(9) Uani 1 1 d . . . . .
O6B1 O 0.9613(2) 0.64430(19) 0.12941(9) 0.0292(9) Uani 1 1 d . . . . .
C1B1 C 0.9576(3) 0.5838(3) 0.20855(12) 0.0248(12) Uani 1 1 d . . . . .
H1B1 H 0.967955 0.542352 0.210193 0.030 Uiso 1 1 calc R . . . .
C2B1 C 0.9835(3) 0.6169(3) 0.23273(12) 0.0246(12) Uani 1 1 d . . . . .
H2B1 H 1.026057 0.612073 0.232289 0.030 Uiso 1 1 calc R . . . .
C3B1 C 0.9696(2) 0.6805(3) 0.22942(12) 0.0245(12) Uani 1 1 d . . . . .
H3B1 H 0.927090 0.685034 0.230827 0.029 Uiso 1 1 calc R . . . .
C4B1 C 0.9878(2) 0.7019(3) 0.20156(12) 0.0240(12) Uani 1 1 d . . . . .
H4B1 H 1.030607 0.703041 0.200315 0.029 Uiso 1 1 calc R . . . .
C5B1 C 0.9632(2) 0.6644(3) 0.17857(12) 0.0240(12) Uani 1 1 d . . . . .
H5B1 H 0.920512 0.668245 0.178216 0.029 Uiso 1 1 calc R . . . .
C6B1 C 0.9873(3) 0.6785(3) 0.15048(13) 0.0278(13) Uani 1 1 d . . . . .
H6BA H 0.980705 0.719588 0.146463 0.033 Uiso 1 1 calc R . . . .
H6BB H 1.029235 0.671768 0.150507 0.033 Uiso 1 1 calc R . . . .
O1C1 O 0.72149(18) 0.56173(17) 0.19789(9) 0.0246(8) Uani 1 1 d . . . . .
O2C1 O 0.7302(2) 0.50414(19) 0.24879(9) 0.0308(9) Uani 1 1 d . . . . .
O3C1 O 0.85074(19) 0.5370(2) 0.25616(9) 0.0305(10) Uani 1 1 d . . . . .
O5C1 O 0.78807(18) 0.49705(18) 0.17926(9) 0.0260(9) Uani 1 1 d . . . . .
O6C1 O 0.9046(2) 0.4775(2) 0.16085(11) 0.0455(13) Uani 1 1 d . . . . .
C1C1 C 0.7458(3) 0.5060(3) 0.19952(12) 0.0257(12) Uani 1 1 d . . . . .
H1C1 H 0.714732 0.476802 0.197286 0.031 Uiso 1 1 calc R . . . .
C2C1 C 0.7721(3) 0.5000(3) 0.22789(12) 0.0253(12) Uani 1 1 d . . . . .
H2C1 H 0.790189 0.461262 0.229143 0.030 Uiso 1 1 calc R . . . .
C3C1 C 0.8190(3) 0.5446(3) 0.23142(12) 0.0243(12) Uani 1 1 d . . . . .
H3C1 H 0.801313 0.583697 0.231452 0.029 Uiso 1 1 calc R . . . .
C4C1 C 0.8615(3) 0.5405(2) 0.20785(12) 0.0238(12) Uani 1 1 d . . . . .
H4C1 H 0.885094 0.505003 0.209922 0.029 Uiso 1 1 calc R . . . .
C5C1 C 0.8327(3) 0.5406(3) 0.17982(12) 0.0245(12) Uani 1 1 d . . . . .
H5C1 H 0.814485 0.578905 0.176868 0.029 Uiso 1 1 calc R . . . .
C6C1 C 0.8722(3) 0.5286(3) 0.15628(13) 0.0310(14) Uani 1 1 d . . . . .
H6CA H 0.849464 0.524382 0.139257 0.037 Uiso 1 1 calc R . . . .
H6CB H 0.898678 0.561351 0.153825 0.037 Uiso 1 1 calc R . . . .
O1D1 O 0.60862(18) 0.69815(19) 0.17123(9) 0.0286(9) Uani 1 1 d . . . . .
O2D1 O 0.5399(2) 0.6524(2) 0.21251(9) 0.0335(10) Uani 1 1 d . . . . .
O3D1 O 0.6262(2) 0.5702(2) 0.23118(9) 0.0322(10) Uani 1 1 d . . . . .
O5D1 O 0.61085(19) 0.60932(19) 0.14897(9) 0.0277(9) Uani 1 1 d . . . . .
O6D1 O 0.6943(2) 0.5894(2) 0.11051(9) 0.0329(10) Uani 1 1 d . . . . .
C1D1 C 0.5797(3) 0.6461(3) 0.16670(14) 0.0299(13) Uani 1 1 d . . . . .
H1D1 H 0.541088 0.654040 0.158648 0.036 Uiso 1 1 calc R . . . .
C2D1 C 0.5726(3) 0.6173(3) 0.19469(13) 0.0280(13) Uani 1 1 d . . . . .
H2D1 H 0.551158 0.580636 0.191892 0.034 Uiso 1 1 calc R . . . .
C3D1 C 0.6305(3) 0.6027(3) 0.20657(12) 0.0264(12) Uani 1 1 d . . . . .
H3D1 H 0.651254 0.639256 0.210677 0.032 Uiso 1 1 calc R . . . .
C4D1 C 0.6661(3) 0.5680(3) 0.18608(13) 0.0267(12) Uani 1 1 d . . . . .
H4D1 H 0.648357 0.529250 0.183652 0.032 Uiso 1 1 calc R . . . .
C5D1 C 0.6691(3) 0.5983(3) 0.15825(13) 0.0265(12) Uani 1 1 d . . . . .
H5D1 H 0.690367 0.635339 0.160170 0.032 Uiso 1 1 calc R . . . .
C6D1 C 0.6968(3) 0.5622(3) 0.13640(13) 0.0305(13) Uani 1 1 d . . . . .
H6DA H 0.737287 0.554946 0.141337 0.037 Uiso 1 1 calc R . . . .
H6DB H 0.676923 0.524689 0.135346 0.037 Uiso 1 1 calc R . . . .
O1E1 O 0.67262(19) 0.8649(2) 0.16028(9) 0.0308(10) Uani 1 1 d . . . . .
O2E1 O 0.5747(2) 0.8970(2) 0.18856(10) 0.0366(11) Uani 1 1 d . . . . .
O3E1 O 0.5405(2) 0.77786(19) 0.19896(9) 0.0313(10) Uani 1 1 d . . . . .
O5E1 O 0.61689(19) 0.8237(2) 0.12585(9) 0.0314(10) Uani 1 1 d . . . . .
O6E1 O 0.6631(2) 0.7472(2) 0.08840(10) 0.0393(11) Uani 1 1 d . . . . .
C1E1 C 0.6193(3) 0.8653(3) 0.14641(13) 0.0306(14) Uani 1 1 d . . . . .
H1E1 H 0.612538 0.904081 0.138254 0.037 Uiso 1 1 calc R . . . .
C2E1 C 0.5742(3) 0.8531(3) 0.16811(13) 0.0290(13) Uani 1 1 d . . . . .
H2E1 H 0.535662 0.852988 0.159097 0.035 Uiso 1 1 calc R . . . .
C3E1 C 0.5846(3) 0.7947(3) 0.18029(13) 0.0276(13) Uani 1 1 d . . . . .
H3E1 H 0.621902 0.795612 0.190407 0.033 Uiso 1 1 calc R . . . .
C4E1 C 0.5885(3) 0.7489(3) 0.15765(13) 0.0289(13) Uani 1 1 d . . . . .
H4E1 H 0.549698 0.741830 0.149589 0.035 Uiso 1 1 calc R . . . .
C5E1 C 0.6305(3) 0.7671(3) 0.13517(12) 0.0286(13) Uani 1 1 d . . . . .
H5E1 H 0.670420 0.766509 0.142600 0.034 Uiso 1 1 calc R . . . .
C6E1 C 0.6270(3) 0.7285(3) 0.11015(13) 0.0333(14) Uani 1 1 d . . . . .
H6EA H 0.638100 0.689019 0.115456 0.040 Uiso 1 1 calc R . . . .
H6EB H 0.586866 0.727280 0.103580 0.040 Uiso 1 1 calc R . . . .
O1F1 O 0.85229(18) 0.89178(17) 0.17506(10) 0.0268(9) Uani 1 1 d . . . . .
O2F1 O 0.8086(2) 0.9830(2) 0.20561(10) 0.0376(11) Uani 1 1 d . . . . .
O3F1 O 0.68826(19) 0.9544(2) 0.19719(9) 0.0317(10) Uani 1 1 d . . . . .
O5F1 O 0.8084(2) 0.92713(19) 0.13559(9) 0.0317(10) Uani 1 1 d . . . . .
O6F1 O 0.7905(2) 0.8468(2) 0.09253(11) 0.0424(12) Uani 1 1 d . . . . .
C1F1 C 0.8313(3) 0.9410(3) 0.16151(14) 0.0305(13) Uani 1 1 d . . . . .
H1F1 H 0.863397 0.968866 0.159038 0.037 Uiso 1 1 calc R . . . .
C2F1 C 0.7856(3) 0.9680(3) 0.17948(14) 0.0306(13) Uani 1 1 d . . . . .
H2F1 H 0.771942 1.003856 0.170326 0.037 Uiso 1 1 calc R . . . .
C3F1 C 0.7349(3) 0.9280(3) 0.18281(14) 0.0308(13) Uani 1 1 d . . . . .
H3F1 H 0.747600 0.893548 0.193379 0.037 Uiso 1 1 calc R . . . .
C4F1 C 0.7138(3) 0.9083(3) 0.15457(14) 0.0290(13) Uani 1 1 d . . . . .
H4F1 H 0.694965 0.941002 0.144837 0.035 Uiso 1 1 calc R . . . .
C5F1 C 0.7632(3) 0.8848(3) 0.13713(13) 0.0295(13) Uani 1 1 d . . . . .
H5F1 H 0.778327 0.848748 0.145512 0.035 Uiso 1 1 calc R . . . .
C6F1 C 0.7454(3) 0.8737(3) 0.10776(14) 0.0358(15) Uani 1 1 d . . . . .
H6FA H 0.711109 0.848727 0.107568 0.043 Uiso 1 1 calc R . . . .
H6FB H 0.735123 0.910446 0.098893 0.043 Uiso 1 1 calc R . . . .
O1A2 O 0.74846(18) 0.96949(18) 0.30068(9) 0.0272(9) Uani 1 1 d . . . . .
O2A2 O 0.8281(2) 1.0039(3) 0.26074(11) 0.0467(13) Uani 1 1 d . . . . .
O3A2 O 0.9151(2) 0.9216(2) 0.27761(10) 0.0407(12) Uani 1 1 d . . . . .
O5A2 O 0.81139(19) 0.99873(18) 0.33511(9) 0.0277(9) Uani 1 1 d . . . . .
O6A2 O 0.7936(2) 0.9507(2) 0.38853(10) 0.0375(11) Uani 1 1 d . . . . .
C1A2 C 0.7936(3) 1.0067(3) 0.30756(14) 0.0292(13) Uani 1 1 d . . . . .
H1A2 H 0.781047 1.047295 0.304872 0.035 Uiso 1 1 calc R . . . .
C2A2 C 0.8437(3) 0.9937(3) 0.28861(15) 0.0319(14) Uani 1 1 d . . . . .
C3A2 C 0.8641(3) 0.9328(3) 0.29301(13) 0.0296(13) Uani 1 1 d . . . . .
H3A2 H 0.833338 0.905516 0.287238 0.036 Uiso 1 1 calc R . . . .
C4A2 C 0.8781(3) 0.9233(3) 0.32319(13) 0.0256(12) Uani 1 1 d . . . . .
H4A2 H 0.912783 0.945805 0.328521 0.031 Uiso 1 1 calc R . . . .
C5A2 C 0.8263(3) 0.9404(3) 0.34135(13) 0.0253(12) Uani 1 1 d . . . . .
H5A2 H 0.793071 0.914635 0.337354 0.030 Uiso 1 1 calc R . . . .
C6A2 C 0.8410(3) 0.9375(3) 0.37151(14) 0.0340(14) Uani 1 1 d . . . . .
H6AC H 0.854828 0.898493 0.375945 0.041 Uiso 1 1 calc R . . . .
H6AD H 0.872448 0.964781 0.375417 0.041 Uiso 1 1 calc R . . . .
O1B2 O 0.58133(17) 0.89929(18) 0.29101(10) 0.0281(9) Uani 1 1 d . . . . .
O2B2 O 0.5814(2) 0.9653(2) 0.24362(11) 0.0396(11) Uani 1 1 d . . . . .
O3B2 O 0.7009(2) 1.0002(2) 0.24989(10) 0.0354(10) Uani 1 1 d . . . . .
O5B2 O 0.59538(19) 0.98054(19) 0.31778(10) 0.0325(10) Uani 1 1 d . . . . .
O6B2 O 0.6399(2) 0.9628(2) 0.37190(10) 0.0352(10) Uani 1 1 d . . . . .
C1B2 C 0.5734(3) 0.9592(3) 0.29306(15) 0.0325(14) Uani 1 1 d . . . . .
H1B2 H 0.531550 0.968267 0.291851 0.039 Uiso 1 1 calc R . . . .
C2B2 C 0.6048(3) 0.9862(3) 0.26844(15) 0.0343(15) Uani 1 1 d . . . . .
H2B2 H 0.599458 1.028678 0.269103 0.041 Uiso 1 1 calc R . . . .
C3B2 C 0.6688(3) 0.9730(3) 0.27107(13) 0.0285(13) Uani 1 1 d . . . . .
H3B2 H 0.674199 0.930568 0.269411 0.034 Uiso 1 1 calc R . . . .
C4B2 C 0.6912(3) 0.9919(3) 0.29900(14) 0.0285(13) Uani 1 1 d . . . . .
H4B2 H 0.691869 1.034700 0.300165 0.034 Uiso 1 1 calc R . . . .
C5B2 C 0.6545(3) 0.9668(3) 0.32237(14) 0.0280(13) Uani 1 1 d . . . . .
H5B2 H 0.659249 0.924197 0.322791 0.034 Uiso 1 1 calc R . . . .
C6B2 C 0.6693(3) 0.9914(3) 0.35040(14) 0.0323(14) Uani 1 1 d . . . . .
H6BC H 0.711113 0.988178 0.353449 0.039 Uiso 1 1 calc R . . . .
H6BD H 0.659149 1.032652 0.350766 0.039 Uiso 1 1 calc R . . . .
O1C2 O 0.56124(17) 0.72469(18) 0.30766(9) 0.0257(9) Uani 1 1 d . . . . .
O2C2 O 0.5068(2) 0.7249(2) 0.25647(10) 0.0351(10) Uani 1 1 d . . . . .
O3C2 O 0.5312(2) 0.8450(2) 0.24589(10) 0.0342(10) Uani 1 1 d . . . . .
O5C2 O 0.49316(17) 0.78899(18) 0.32433(9) 0.0263(9) Uani 1 1 d . . . . .
O6C2 O 0.4600(2) 0.9028(2) 0.33821(13) 0.0491(14) Uani 1 1 d . . . . .
C1C2 C 0.5043(2) 0.7453(3) 0.30515(13) 0.0264(12) Uani 1 1 d . . . . .
H1C2 H 0.476813 0.712944 0.308042 0.032 Uiso 1 1 calc R . . . .
C2C2 C 0.4976(3) 0.7688(3) 0.27585(13) 0.0287(13) Uani 1 1 d . . . . .
C3C2 C 0.5396(3) 0.8174(3) 0.27160(13) 0.0258(12) Uani 1 1 d . . . . .
H3C2 H 0.579444 0.801520 0.272180 0.031 Uiso 1 1 calc R . . . .
C4C2 C 0.5334(2) 0.8622(3) 0.29447(13) 0.0256(12) Uani 1 1 d . . . . .
H4C2 H 0.497248 0.884493 0.291526 0.031 Uiso 1 1 calc R . . . .
C5C2 C 0.5326(2) 0.8363(3) 0.32298(13) 0.0273(13) Uani 1 1 d . . . . .
H5C2 H 0.571979 0.821911 0.327361 0.033 Uiso 1 1 calc R . . . .
C6C2 C 0.5144(3) 0.8778(3) 0.34514(14) 0.0334(14) Uani 1 1 d . . . . .
H6CC H 0.511401 0.857425 0.362877 0.040 Uiso 1 1 calc R . . . .
H6CD H 0.543550 0.908433 0.347075 0.040 Uiso 1 1 calc R . . . .
O1D2 O 0.70311(17) 0.61931(17) 0.33348(8) 0.0235(8) Uani 1 1 d . . . . .
O2D2 O 0.66341(19) 0.55204(19) 0.29074(9) 0.0290(9) Uani 1 1 d . . . . .
O3D2 O 0.5758(2) 0.6295(2) 0.27306(10) 0.0328(10) Uani 1 1 d . . . . .
O5D2 O 0.61485(18) 0.61522(18) 0.35549(9) 0.0269(9) Uani 1 1 d . . . . .
O6D2 O 0.5906(2) 0.6977(2) 0.39451(10) 0.0368(11) Uani 1 1 d . . . . .
C1D2 C 0.6532(3) 0.5870(3) 0.33749(12) 0.0241(12) Uani 1 1 d . . . . .
H1D2 H 0.663510 0.548604 0.345189 0.029 Uiso 1 1 calc R . . . .
C2D2 C 0.6246(3) 0.5793(3) 0.30963(13) 0.0257(12) Uani 1 1 d . . . . .
H2D2 H 0.589811 0.554707 0.311862 0.031 Uiso 1 1 calc R . . . .
C3D2 C 0.6068(3) 0.6364(3) 0.29799(12) 0.0258(12) Uani 1 1 d . . . . .
H3D2 H 0.642045 0.659508 0.294207 0.031 Uiso 1 1 calc R . . . .
C4D2 C 0.5699(3) 0.6686(2) 0.31890(13) 0.0255(12) Uani 1 1 d . . . . .
H4D2 H 0.532166 0.648732 0.321148 0.031 Uiso 1 1 calc R . . . .
C5D2 C 0.6003(3) 0.6725(3) 0.34643(13) 0.0262(12) Uani 1 1 d . . . . .
H5D2 H 0.635977 0.695814 0.344468 0.031 Uiso 1 1 calc R . . . .
C6D2 C 0.5626(3) 0.6980(3) 0.36857(14) 0.0336(14) Uani 1 1 d . . . . .
H6DC H 0.552682 0.737965 0.363574 0.040 Uiso 1 1 calc R . . A .
H6DD H 0.526570 0.675830 0.369851 0.040 Uiso 1 1 calc R . . A .
O1E2 O 0.87036(18) 0.68496(18) 0.34172(8) 0.0241(8) Uani 1 1 d . . . . .
O2E2 O 0.90050(18) 0.58860(19) 0.31131(9) 0.0273(9) Uani 1 1 d . . . . .
O3E2 O 0.78335(18) 0.55425(18) 0.30272(8) 0.0247(8) Uani 1 1 d . . . . .
O5E2 O 0.83273(18) 0.62732(18) 0.37633(8) 0.0254(9) Uani 1 1 d . . . . .
O6E2 O 0.7573(2) 0.6720(2) 0.41487(9) 0.0358(11) Uani 1 1 d . . . . .
C1E2 C 0.8728(3) 0.6308(3) 0.35459(12) 0.0248(12) Uani 1 1 d . . . . .
H1E2 H 0.912301 0.624082 0.361822 0.030 Uiso 1 1 calc R . . . .
C2E2 C 0.8591(3) 0.5865(3) 0.33253(12) 0.0240(12) Uani 1 1 d . . . . .
H2E2 H 0.859858 0.547510 0.341010 0.029 Uiso 1 1 calc R . . . .
C3E2 C 0.7994(2) 0.5983(3) 0.32206(11) 0.0223(11) Uani 1 1 d . . . . .
H3E2 H 0.799161 0.636199 0.312510 0.027 Uiso 1 1 calc R . . . .
C4E2 C 0.7558(2) 0.5997(2) 0.34535(12) 0.0216(11) Uani 1 1 d . . . . .
H4E2 H 0.750622 0.560376 0.353143 0.026 Uiso 1 1 calc R . . . .
C5E2 C 0.7748(3) 0.6410(3) 0.36773(12) 0.0238(12) Uani 1 1 d . . . . .
H5E2 H 0.773264 0.681276 0.360733 0.029 Uiso 1 1 calc R . . . .
C6E2 C 0.7373(3) 0.6353(3) 0.39319(12) 0.0303(13) Uani 1 1 d . . . . .
H6EC H 0.697295 0.645514 0.388510 0.036 Uiso 1 1 calc R . . . .
H6ED H 0.737719 0.595003 0.399538 0.036 Uiso 1 1 calc R . . . .
O1F2 O 0.88904(17) 0.86291(18) 0.32588(9) 0.0254(9) Uani 1 1 d . . . . .
O2F2 O 0.9818(2) 0.8238(2) 0.29423(10) 0.0366(11) Uani 1 1 d . . . . .
O3F2 O 0.95825(19) 0.70222(19) 0.30424(9) 0.0288(9) Uani 1 1 d . . . . .
O5F2 O 0.92902(18) 0.82274(19) 0.36500(9) 0.0287(9) Uani 1 1 d . . . . .
O6F2 O 0.8559(2) 0.8029(2) 0.40992(10) 0.0350(10) Uani 1 1 d . . . . .
C1F2 C 0.9406(3) 0.8455(3) 0.33887(14) 0.0285(13) Uani 1 1 d . . . . .
H1F2 H 0.966581 0.879355 0.340811 0.034 Uiso 1 1 calc R . . . .
C2F2 C 0.9693(3) 0.8010(3) 0.32076(14) 0.0301(14) Uani 1 1 d . . . . .
H2F2 H 1.006233 0.789273 0.329572 0.036 Uiso 1 1 calc R . . H .
C3F2 C 0.9311(3) 0.7483(3) 0.31834(13) 0.0264(12) Uani 1 1 d . . . . .
H3F2 H 0.895674 0.759237 0.308072 0.032 Uiso 1 1 calc R . . . .
C4F2 C 0.9138(2) 0.7268(3) 0.34646(13) 0.0255(12) Uani 1 1 d . . . . .
H4F2 H 0.947470 0.708491 0.355690 0.031 Uiso 1 1 calc R . . . .
C5F2 C 0.8896(3) 0.7749(3) 0.36463(13) 0.0263(12) Uani 1 1 d . . . . .
H5F2 H 0.852050 0.787936 0.356897 0.032 Uiso 1 1 calc R . . . .
C6F2 C 0.8810(3) 0.7572(3) 0.39409(13) 0.0311(14) Uani 1 1 d . . . . .
H6FC H 0.855655 0.723188 0.394813 0.037 Uiso 1 1 calc R . . . .
H6FD H 0.918392 0.746494 0.402184 0.037 Uiso 1 1 calc R . . . .
O203 O 0.5867(18) 0.6468(18) 0.4490(9) 0.196(15) Uiso 0.5 1 d . . . B 2
O201 O 0.8132(18) 0.2829(17) 0.2894(8) 0.094(10) Uiso 0.25 1 d . . . C 2
O202 O 0.8962(16) 0.2220(17) 0.2935(7) 0.086(9) Uiso 0.25 1 d . . . D 2
O205 O 0.9827(12) 1.0256(16) 0.2870(13) 0.26(3) Uani 0.5 1 d . U . E 2
O206 O 0.9070(12) 1.0604(13) 0.2305(6) 0.091(8) Uani 0.3333 1 d . . . F 1
P1 P 0.80953(7) 0.69112(8) 0.11207(4) 0.0327(4) Uani 1 1 d . . . . .
P2 P 0.69439(8) 0.81380(8) 0.39222(4) 0.0382(4) Uani 1 1 d . . . . .
O1 O 0.7930(2) 0.6766(2) 0.14357(11) 0.0391(11) Uani 1 1 d . . . . .
O2 O 0.8727(2) 0.7064(2) 0.11105(10) 0.0355(10) Uani 1 1 d . . . . .
O3 O 0.7951(2) 0.6359(2) 0.09734(11) 0.0425(12) Uani 1 1 d . . . . .
O4 O 0.7715(2) 0.7403(3) 0.10295(14) 0.0524(15) Uani 1 1 d . . . . .
O5 O 0.6795(2) 0.7941(2) 0.36141(12) 0.0435(13) Uani 1 1 d . . . . .
O6 O 0.7468(3) 0.7815(2) 0.40174(17) 0.066(2) Uani 1 1 d . . . . .
O7 O 0.6412(2) 0.7956(2) 0.40797(11) 0.0431(12) Uani 1 1 d . . . . .
O8 O 0.7044(2) 0.8780(2) 0.39198(11) 0.0395(11) Uani 1 1 d . . . . .
C1 C 0.7985(3) 0.7213(3) 0.16302(15) 0.0349(15) Uani 1 1 d . . . . .
H1A H 0.768907 0.750817 0.159443 0.042 Uiso 1 1 calc R . . . .
H1B H 0.836561 0.739529 0.161029 0.042 Uiso 1 1 calc R . . . .
C2 C 0.7917(3) 0.6989(3) 0.19222(16) 0.0360(15) Uani 1 1 d . . . . .
H2A H 0.751711 0.686045 0.195041 0.043 Uiso 1 1 calc R . . . .
H2B H 0.817189 0.665384 0.194868 0.043 Uiso 1 1 calc R . . . .
C3 C 0.8063(3) 0.7442(3) 0.21307(17) 0.0405(17) Uani 1 1 d . . . . .
H3A H 0.778789 0.776294 0.211165 0.049 Uiso 1 1 calc R . . . .
H3B H 0.845030 0.759297 0.209051 0.049 Uiso 1 1 calc R . . . .
C4 C 0.8049(3) 0.7229(4) 0.24258(17) 0.0430(17) Uani 1 1 d . . . . .
H4A H 0.831373 0.689847 0.244123 0.052 Uiso 1 1 calc R . . . .
H4B H 0.820017 0.753683 0.254536 0.052 Uiso 1 1 calc R . . . .
C5 C 0.7470(3) 0.7048(3) 0.25350(16) 0.0352(15) Uani 1 1 d . . . . .
H5A H 0.751230 0.695094 0.273157 0.042 Uiso 1 1 calc R . . . .
H5B H 0.734999 0.669511 0.243805 0.042 Uiso 1 1 calc R . . . .
C6 C 0.6991(3) 0.7499(3) 0.25057(18) 0.0398(16) Uani 1 1 d . . . . .
H6A H 0.688610 0.753081 0.230961 0.048 Uiso 1 1 calc R . . . .
H6B H 0.664785 0.736159 0.260570 0.048 Uiso 1 1 calc R . . . .
C7 C 0.7143(3) 0.8092(3) 0.26112(17) 0.0440(18) Uani 1 1 d . . . . .
H7A H 0.743108 0.825922 0.248537 0.053 Uiso 1 1 calc R . . . .
H7B H 0.679537 0.833395 0.259976 0.053 Uiso 1 1 calc R . . . .
C8 C 0.7376(3) 0.8135(3) 0.29002(17) 0.0407(17) Uani 1 1 d . . . . .
H8A H 0.748645 0.853854 0.293522 0.049 Uiso 1 1 calc R . . . .
H8B H 0.772749 0.789933 0.291288 0.049 Uiso 1 1 calc R . . . .
C9 C 0.6961(3) 0.7944(3) 0.31247(17) 0.0419(17) Uani 1 1 d . . . . .
H9A H 0.659354 0.815327 0.310398 0.050 Uiso 1 1 calc R . . . .
H9B H 0.688113 0.752972 0.310435 0.050 Uiso 1 1 calc R . . . .
C10 C 0.7200(3) 0.8056(4) 0.34040(17) 0.0425(17) Uani 1 1 d . . . . .
H10A H 0.754284 0.781228 0.343218 0.051 Uiso 1 1 calc R . . . .
H10B H 0.732247 0.846139 0.341629 0.051 Uiso 1 1 calc R . . . .
K1 K 0.96001(14) 0.49929(12) 0.28863(6) 0.0350(6) Uani 0.5 1 d . . . G 1
K2 K 0.72224(15) 0.38960(11) 0.26745(5) 0.0808(8) Uani 1 1 d . . . . .
K3A K 1.0850(3) 0.8803(4) 0.27349(16) 0.077(2) Uani 0.3333 1 d . . . H 1
K4 K 1.2472(5) 0.7528(5) 0.250000 0.149(5) Uiso 0.5 2 d S T P H 1
K5A K 0.8577(5) 1.0862(4) 0.2233(2) 0.093(3) Uani 0.3333 1 d . . . I 2
O1W O 0.8002(3) 0.4327(2) 0.30730(13) 0.0596(17) Uani 1 1 d . . . . .
O2W O 0.8702(13) 0.2573(13) 0.2867(6) 0.137(9) Uiso 0.5 1 d . . . J 1
O2WB O 0.7515(11) 0.2834(8) 0.2865(3) 0.105(8) Uani 0.5 1 d . . . K 1
O3W O 0.6802(13) 0.3749(12) 0.2189(3) 0.151(13) Uani 0.5 1 d . . . K 1
O3WB O 0.737(3) 0.347(2) 0.2147(5) 0.30(4) Uani 0.5 1 d . . . K 2
O4W O 0.6055(9) 0.4549(6) 0.2336(3) 0.107(8) Uani 0.5 1 d . . . . .
O5W O 0.6622(3) 0.4441(3) 0.30794(15) 0.0624(17) Uani 1 1 d . . . . .
O6W O 0.6058(3) 0.4335(3) 0.17162(17) 0.078(3) Uani 1 1 d . . . . .
O7W O 0.5414(5) 0.5049(4) 0.1369(2) 0.085(3) Uani 0.75 1 d . . . L 1
O8W O 0.4897(8) 0.4964(6) 0.0889(4) 0.090(6) Uani 0.5 1 d . . . M 1
O9W O 0.5882(4) 0.5899(3) 0.0849(2) 0.094(3) Uani 1 1 d . . . . .
O10W O 0.7510(6) 0.6441(7) 0.0472(2) 0.153(6) Uani 1 1 d . . . . .
O11W O 0.4349(7) 0.6584(10) 0.1929(3) 0.099(7) Uani 0.5 1 d . . . . .
K12W K 0.4277(3) 0.6434(3) 0.23707(16) 0.111(2) Uiso 0.5 1 d . . . N 1
O13W O 0.3795(10) 0.7331(9) 0.2317(3) 0.102(7) Uani 0.5 1 d . . . N 1
K14W K 0.5966(4) 0.5950(5) 0.4192(2) 0.149(4) Uani 0.5 1 d . . . O 1
O15W O 0.3472(4) 0.7602(5) 0.2876(2) 0.079(3) Uani 0.75 1 d . . . P 1
O16W O 0.3568(3) 0.8693(3) 0.31166(12) 0.0544(15) Uani 1 1 d . . . . .
O17W O 0.6271(3) 1.1279(2) 0.31395(12) 0.0496(14) Uani 1 1 d . . . . .
O18W O 0.6451(7) 1.1811(11) 0.2675(4) 0.111(8) Uani 0.5 1 d . . . Q 1
O19W O 0.5928(6) 1.1077(5) 0.2217(2) 0.115(4) Uani 1 1 d . . . . .
O20W O 0.6942(12) 1.1206(8) 0.2521(4) 0.120(9) Uani 0.5 1 d . . . R 2
O21W O 0.7886(7) 1.1532(6) 0.2833(2) 0.142(6) Uani 1 1 d . . . . .
O25W O 1.1476(5) 0.7847(6) 0.2167(2) 0.110(4) Uani 1 1 d . . . . .
O26W O 1.1078(4) 0.6904(4) 0.2535(2) 0.090(3) Uani 1 1 d . . . . .
O27W O 1.0424(3) 0.6362(3) 0.33299(14) 0.0662(18) Uani 1 1 d . . . . .
O30W O 0.8947(6) 0.8655(6) 0.0659(3) 0.065(4) Uani 0.5 1 d . . . S 1
O31W O 0.4982(2) 0.9683(2) 0.11642(11) 0.0444(12) Uani 1 1 d . . . . .
O32W O 0.5319(2) 1.0442(2) 0.15568(11) 0.0443(12) Uani 1 1 d . . . . .
O33W O 0.4225(5) 0.8802(7) 0.2284(2) 0.143(6) Uani 1 1 d . . . T 2
O34W O 0.6402(3) 1.0533(3) 0.17633(16) 0.0682(19) Uani 1 1 d . . . . .
O35W O 0.4224(3) 0.7964(4) 0.19011(14) 0.078(2) Uani 1 1 d . . . . .
O40W O 1.0082(8) 0.9809(9) 0.2799(8) 0.163(15) Uani 0.5 1 d . U . H 1
O41W O 0.9512(6) 0.9698(5) 0.0743(3) 0.056(3) Uani 0.5 1 d . U . U 1
O42W O 1.0642(5) 0.5328(5) 0.3069(2) 0.056(3) Uiso 0.5 1 d . . . G 1
O45W O 0.8783(9) 0.9311(10) 0.0781(6) 0.142(11) Uani 0.5 1 d . . . V 2
O46W O 0.9656(14) 0.9988(9) 0.0234(4) 0.146(11) Uani 0.5 1 d . U . W 1
O48W O 1.267(2) 0.747(2) 0.2106(10) 0.117(14) Uiso 0.25 1 d . . . X 2
O49W O 0.3307(12) 0.724(2) 0.2051(5) 0.26(3) Uani 0.5 1 d . . . Y 2
O50W O 0.9422(11) 1.0068(12) 0.1163(7) 0.067(8) Uani 0.25 1 d . U . Z 2
K101 K 1.1200(6) 0.8800(6) 0.250000 0.135(7) Uani 0.3333 2 d S T P H 2
K102 K 0.8693(8) 1.1191(6) 0.2412(2) 0.159(7) Uani 0.3333 1 d . . . I 3
O51W O 0.3974(8) 0.6880(8) 0.2487(4) 0.092(5) Uiso 0.5 1 d . . . A 2
K106 K 1.0901(10) 0.8585(10) 0.2912(5) 0.177(7) Uiso 0.3333 1 d . U . H .
O52W O 0.4470(10) 0.4520(11) 0.1009(7) 0.158(11) Uani 0.5 1 d . . . B 2
K0AA K 1.00967(17) 0.53699(19) 0.30456(8) 0.0586(9) Uani 0.5 1 d . . . G 2
O53W O 0.9373(6) 0.4531(6) 0.2792(3) 0.069(4) Uiso 0.5 1 d . . . G 2

loop_
_atom_site_aniso_label
_atom_site_aniso_U_11
_atom_site_aniso_U_22
_atom_site_aniso_U_33
_atom_site_aniso_U_23
_atom_site_aniso_U_13
_atom_site_aniso_U_12
O1A1 0.0189(19) 0.025(2) 0.028(2) 0.0002(16) 0.0024(16) 0.0007(15)
O2A1 0.038(3) 0.041(3) 0.035(3) -0.009(2) -0.007(2) 0.007(2)
O3A1 0.038(3) 0.027(2) 0.042(3) -0.008(2) 0.001(2) 0.0045(19)
O5A1 0.022(2) 0.032(2) 0.030(2) -0.0006(18) 0.0051(17) -0.0022(17)
O6A1 0.041(3) 0.036(2) 0.029(2) -0.0009(19) 0.0077(19) 0.003(2)
C1A1 0.026(3) 0.026(3) 0.033(3) -0.002(3) 0.002(2) 0.000(2)
C2A1 0.027(3) 0.032(3) 0.032(3) -0.004(3) -0.001(2) -0.002(2)
C3A1 0.032(3) 0.020(3) 0.029(3) -0.006(2) 0.007(2) -0.002(2)
C4A1 0.021(3) 0.023(3) 0.030(3) 0.002(2) 0.004(2) 0.000(2)
C5A1 0.022(3) 0.025(3) 0.030(3) -0.001(2) 0.005(2) -0.001(2)
C6A1 0.040(4) 0.028(3) 0.028(3) 0.008(2) 0.006(3) -0.004(3)
O1B1 0.0182(19) 0.0218(19) 0.027(2) -0.0052(16) 0.0039(15) 0.0027(15)
O2B1 0.033(2) 0.037(2) 0.024(2) 0.0032(18) -0.0005(18) 0.0026(19)
O3B1 0.031(2) 0.035(2) 0.022(2) -0.0039(18) -0.0011(18) -0.0035(18)
O5B1 0.023(2) 0.024(2) 0.027(2) -0.0021(16) 0.0061(16) 0.0047(16)
O6B1 0.033(2) 0.030(2) 0.024(2) -0.0046(17) 0.0028(18) 0.0037(18)
C1B1 0.023(3) 0.026(3) 0.025(3) 0.001(2) 0.003(2) 0.007(2)
C2B1 0.022(3) 0.028(3) 0.025(3) 0.001(2) -0.003(2) 0.004(2)
C3B1 0.019(3) 0.030(3) 0.024(3) -0.003(2) -0.001(2) 0.001(2)
C4B1 0.021(3) 0.026(3) 0.025(3) -0.003(2) 0.002(2) 0.006(2)
C5B1 0.020(3) 0.027(3) 0.025(3) -0.001(2) 0.005(2) 0.003(2)
C6B1 0.026(3) 0.033(3) 0.024(3) -0.001(2) 0.004(2) -0.001(2)
O1C1 0.024(2) 0.0195(19) 0.030(2) -0.0003(16) -0.0011(17) -0.0008(15)
O2C1 0.032(2) 0.032(2) 0.028(2) 0.0031(18) 0.0091(18) -0.0020(18)
O3C1 0.029(2) 0.039(2) 0.023(2) 0.0011(18) 0.0014(17) 0.0045(18)
O5C1 0.025(2) 0.025(2) 0.028(2) -0.0083(17) 0.0058(17) -0.0029(16)
O6C1 0.042(3) 0.048(3) 0.047(3) -0.011(2) 0.012(2) 0.009(2)
C1C1 0.028(3) 0.022(3) 0.027(3) -0.006(2) 0.005(2) -0.001(2)
C2C1 0.030(3) 0.024(3) 0.022(3) 0.004(2) 0.008(2) 0.000(2)
C3C1 0.027(3) 0.024(3) 0.021(3) -0.001(2) 0.003(2) 0.003(2)
C4C1 0.027(3) 0.020(3) 0.024(3) -0.001(2) 0.004(2) 0.001(2)
C5C1 0.027(3) 0.023(3) 0.023(3) -0.002(2) 0.004(2) -0.004(2)
C6C1 0.032(3) 0.037(3) 0.025(3) -0.006(3) 0.003(3) -0.001(3)
O1D1 0.027(2) 0.027(2) 0.032(2) 0.0010(18) -0.0105(18) 0.0010(17)
O2D1 0.032(2) 0.036(2) 0.032(2) -0.0072(19) 0.0060(19) 0.0035(19)
O3D1 0.034(2) 0.035(2) 0.027(2) 0.0009(19) 0.0041(18) 0.0008(19)
O5D1 0.027(2) 0.030(2) 0.026(2) -0.0085(17) -0.0059(17) 0.0010(17)
O6D1 0.033(2) 0.043(3) 0.023(2) -0.0034(19) -0.0018(18) 0.0022(19)
C1D1 0.024(3) 0.033(3) 0.033(3) -0.005(3) -0.004(2) -0.002(2)
C2D1 0.026(3) 0.025(3) 0.032(3) -0.009(2) 0.001(2) -0.003(2)
C3D1 0.028(3) 0.026(3) 0.024(3) -0.001(2) 0.003(2) -0.003(2)
C4D1 0.026(3) 0.024(3) 0.030(3) -0.005(2) 0.003(2) -0.001(2)
C5D1 0.025(3) 0.028(3) 0.027(3) -0.003(2) -0.001(2) 0.000(2)
C6D1 0.034(3) 0.031(3) 0.027(3) -0.002(2) -0.002(3) 0.002(3)
O1E1 0.028(2) 0.032(2) 0.032(2) 0.0139(19) -0.0081(18) -0.0002(18)
O2E1 0.044(3) 0.031(2) 0.034(3) 0.0014(19) -0.010(2) 0.000(2)
O3E1 0.036(2) 0.028(2) 0.029(2) -0.0016(18) 0.0009(19) -0.0008(18)
O5E1 0.030(2) 0.035(2) 0.029(2) 0.0073(18) -0.0082(18) 0.0073(18)
O6E1 0.043(3) 0.048(3) 0.027(2) 0.004(2) 0.002(2) 0.009(2)
C1E1 0.028(3) 0.038(3) 0.027(3) 0.009(3) -0.009(2) 0.006(3)
C2E1 0.027(3) 0.031(3) 0.029(3) 0.001(3) -0.008(2) 0.002(2)
C3E1 0.028(3) 0.031(3) 0.024(3) 0.002(2) -0.006(2) 0.000(2)
C4E1 0.029(3) 0.029(3) 0.029(3) 0.001(3) -0.011(3) 0.005(2)
C5E1 0.023(3) 0.040(3) 0.023(3) 0.005(3) -0.005(2) 0.005(2)
C6E1 0.031(3) 0.044(4) 0.025(3) 0.003(3) -0.005(3) 0.002(3)
O1F1 0.025(2) 0.0176(19) 0.038(2) 0.0073(17) 0.0017(18) -0.0007(16)
O2F1 0.036(2) 0.035(2) 0.042(3) -0.008(2) 0.004(2) -0.005(2)
O3F1 0.031(2) 0.036(2) 0.028(2) 0.0077(18) -0.0016(18) 0.0056(19)
O5F1 0.036(2) 0.025(2) 0.034(2) 0.0085(18) 0.0030(19) -0.0008(18)
O6F1 0.041(3) 0.048(3) 0.039(3) 0.004(2) 0.005(2) 0.007(2)
C1F1 0.031(3) 0.025(3) 0.036(4) 0.010(3) 0.000(3) -0.001(2)
C2F1 0.034(3) 0.021(3) 0.037(3) 0.008(3) 0.002(3) 0.002(2)
C3F1 0.031(3) 0.027(3) 0.034(3) 0.008(3) -0.001(3) 0.004(3)
C4F1 0.031(3) 0.021(3) 0.035(3) 0.013(2) 0.000(3) 0.004(2)
C5F1 0.031(3) 0.024(3) 0.033(3) 0.011(3) -0.004(3) 0.001(2)
C6F1 0.040(4) 0.037(4) 0.030(3) 0.008(3) -0.003(3) 0.009(3)
O1A2 0.023(2) 0.024(2) 0.035(2) -0.0047(17) 0.0046(17) 0.0023(16)
O2A2 0.051(3) 0.056(3) 0.034(3) 0.011(2) 0.014(2) 0.016(3)
O3A2 0.028(2) 0.054(3) 0.040(3) 0.002(2) 0.014(2) 0.012(2)
O5A2 0.030(2) 0.022(2) 0.031(2) -0.0064(17) 0.0008(18) 0.0039(17)
O6A2 0.044(3) 0.040(3) 0.029(2) -0.014(2) 0.005(2) 0.006(2)
C1A2 0.026(3) 0.023(3) 0.038(3) -0.005(2) 0.001(3) -0.002(2)
C2A2 0.025(3) 0.032(3) 0.039(4) 0.004(3) 0.009(3) 0.001(2)
C3A2 0.022(3) 0.038(3) 0.029(3) -0.004(3) 0.006(2) 0.004(2)
C4A2 0.022(3) 0.024(3) 0.031(3) -0.007(2) 0.002(2) -0.003(2)
C5A2 0.025(3) 0.023(3) 0.029(3) -0.007(2) 0.002(2) 0.000(2)
C6A2 0.035(3) 0.036(4) 0.031(3) -0.011(3) -0.002(3) 0.007(3)
O1B2 0.0196(19) 0.020(2) 0.045(3) -0.0056(18) 0.0079(18) 0.0041(16)
O2B2 0.035(3) 0.036(3) 0.047(3) -0.004(2) -0.007(2) 0.003(2)
O3B2 0.033(2) 0.041(3) 0.032(2) 0.000(2) 0.0019(19) -0.007(2)
O5B2 0.029(2) 0.025(2) 0.044(3) -0.0094(19) 0.0090(19) 0.0060(17)
O6B2 0.031(2) 0.037(3) 0.038(3) -0.001(2) 0.014(2) 0.0066(19)
C1B2 0.026(3) 0.025(3) 0.047(4) -0.004(3) 0.002(3) 0.006(2)
C2B2 0.032(3) 0.022(3) 0.049(4) 0.001(3) 0.000(3) 0.006(2)
C3B2 0.025(3) 0.028(3) 0.032(3) 0.002(2) 0.001(2) 0.001(2)
C4B2 0.022(3) 0.024(3) 0.039(4) -0.003(2) 0.005(3) 0.005(2)
C5B2 0.024(3) 0.023(3) 0.037(3) -0.006(2) 0.010(3) 0.001(2)
C6B2 0.032(3) 0.024(3) 0.041(4) -0.006(3) 0.007(3) -0.002(2)
O1C2 0.0182(19) 0.022(2) 0.037(2) 0.0016(17) 0.0025(17) 0.0027(15)
O2C2 0.037(2) 0.032(2) 0.037(3) -0.011(2) 0.001(2) 0.0051(19)
O3C2 0.040(3) 0.032(2) 0.030(2) -0.0005(19) -0.003(2) 0.006(2)
O5C2 0.0209(19) 0.023(2) 0.035(2) -0.0035(17) 0.0088(17) 0.0005(16)
O6C2 0.036(3) 0.043(3) 0.068(4) -0.022(3) 0.010(3) 0.009(2)
C1C2 0.017(3) 0.027(3) 0.036(3) -0.008(3) 0.002(2) 0.003(2)
C2C2 0.030(3) 0.025(3) 0.031(3) -0.005(2) 0.000(3) 0.005(2)
C3C2 0.024(3) 0.025(3) 0.029(3) -0.003(2) -0.001(2) 0.004(2)
C4C2 0.018(3) 0.024(3) 0.034(3) 0.001(2) 0.002(2) 0.004(2)
C5C2 0.016(3) 0.029(3) 0.037(3) -0.008(3) 0.001(2) 0.003(2)
C6C2 0.030(3) 0.032(3) 0.038(4) -0.011(3) 0.008(3) -0.006(3)
O1D2 0.023(2) 0.024(2) 0.024(2) 0.0035(16) 0.0028(16) 0.0052(16)
O2D2 0.033(2) 0.030(2) 0.023(2) -0.0025(17) 0.0057(17) 0.0087(18)
O3D2 0.034(2) 0.031(2) 0.033(2) -0.0069(19) -0.0037(19) 0.0068(19)
O5D2 0.028(2) 0.027(2) 0.026(2) 0.0031(17) 0.0114(17) 0.0037(17)
O6D2 0.045(3) 0.037(3) 0.029(2) -0.0026(19) 0.009(2) 0.010(2)
C1D2 0.025(3) 0.024(3) 0.023(3) 0.000(2) 0.006(2) 0.004(2)
C2D2 0.023(3) 0.023(3) 0.030(3) -0.004(2) 0.010(2) 0.001(2)
C3D2 0.024(3) 0.028(3) 0.025(3) -0.004(2) 0.003(2) 0.002(2)
C4D2 0.024(3) 0.019(3) 0.033(3) -0.002(2) 0.008(2) 0.003(2)
C5D2 0.024(3) 0.025(3) 0.029(3) -0.001(2) 0.007(2) 0.004(2)
C6D2 0.032(3) 0.039(4) 0.030(3) -0.004(3) 0.007(3) 0.005(3)
O1E2 0.026(2) 0.024(2) 0.022(2) 0.0014(16) -0.0039(16) 0.0046(16)
O2E2 0.023(2) 0.033(2) 0.026(2) -0.0054(17) 0.0024(16) 0.0076(17)
O3E2 0.026(2) 0.026(2) 0.021(2) -0.0043(16) 0.0019(16) 0.0034(16)
O5E2 0.026(2) 0.030(2) 0.020(2) 0.0008(16) -0.0018(16) 0.0085(16)
O6E2 0.042(3) 0.045(3) 0.021(2) -0.0087(19) -0.0017(19) 0.011(2)
C1E2 0.031(3) 0.024(3) 0.020(3) 0.003(2) -0.001(2) 0.010(2)
C2E2 0.028(3) 0.024(3) 0.020(3) 0.000(2) -0.002(2) 0.008(2)
C3E2 0.026(3) 0.026(3) 0.015(3) 0.000(2) 0.001(2) 0.007(2)
C4E2 0.022(3) 0.022(3) 0.021(3) 0.003(2) 0.002(2) 0.007(2)
C5E2 0.024(3) 0.025(3) 0.022(3) 0.003(2) 0.001(2) 0.007(2)
C6E2 0.037(3) 0.035(3) 0.019(3) -0.003(2) 0.003(2) 0.009(3)
O1F2 0.0200(19) 0.024(2) 0.032(2) -0.0047(17) -0.0032(17) -0.0015(16)
O2F2 0.038(3) 0.034(2) 0.038(3) -0.008(2) 0.012(2) -0.004(2)
O3F2 0.028(2) 0.028(2) 0.031(2) -0.0033(17) 0.0015(17) 0.0080(17)
O5F2 0.024(2) 0.033(2) 0.029(2) -0.0113(18) -0.0058(17) 0.0006(17)
O6F2 0.040(3) 0.035(2) 0.030(2) -0.0120(19) 0.0014(19) 0.007(2)
C1F2 0.021(3) 0.029(3) 0.036(3) -0.011(3) -0.007(2) -0.002(2)
C2F2 0.020(3) 0.037(3) 0.034(3) -0.013(3) -0.001(2) 0.004(2)
C3F2 0.023(3) 0.032(3) 0.024(3) -0.007(2) -0.003(2) 0.006(2)
C4F2 0.017(3) 0.033(3) 0.027(3) -0.010(2) -0.005(2) 0.004(2)
C5F2 0.024(3) 0.026(3) 0.028(3) -0.005(2) -0.003(2) 0.007(2)
C6F2 0.031(3) 0.039(3) 0.024(3) -0.009(3) -0.006(2) 0.010(3)
O205 0.086(17) 0.15(3) 0.55(8) -0.06(4) 0.08(3) -0.088(19)
O206 0.070(15) 0.091(18) 0.11(2) 0.016(16) -0.003(14) -0.019(14)
P1 0.0270(8) 0.0346(8) 0.0367(9) 0.0049(7) 0.0049(7) 0.0067(6)
P2 0.0335(9) 0.0281(8) 0.0530(11) -0.0139(7) -0.0072(8) 0.0090(7)
O1 0.042(3) 0.028(2) 0.047(3) -0.004(2) 0.015(2) -0.002(2)
O2 0.030(2) 0.038(3) 0.039(3) 0.004(2) 0.004(2) 0.0011(19)
O3 0.036(3) 0.044(3) 0.048(3) -0.006(2) 0.006(2) 0.003(2)
O4 0.034(3) 0.045(3) 0.078(4) 0.016(3) 0.001(3) 0.010(2)
O5 0.030(2) 0.047(3) 0.054(3) -0.023(2) 0.006(2) -0.006(2)
O6 0.043(3) 0.034(3) 0.119(6) -0.014(3) -0.031(4) 0.014(2)
O7 0.047(3) 0.036(3) 0.046(3) -0.001(2) -0.001(2) 0.008(2)
O8 0.041(3) 0.029(2) 0.049(3) -0.014(2) -0.005(2) 0.007(2)
C1 0.035(4) 0.026(3) 0.043(4) -0.002(3) 0.009(3) -0.006(3)
C2 0.036(4) 0.025(3) 0.047(4) -0.001(3) 0.009(3) -0.004(3)
C3 0.036(4) 0.032(3) 0.053(5) -0.002(3) 0.011(3) -0.008(3)
C4 0.035(4) 0.043(4) 0.051(5) -0.007(3) 0.003(3) 0.002(3)
C5 0.032(3) 0.031(3) 0.042(4) -0.004(3) 0.002(3) 0.006(3)
C6 0.029(3) 0.032(4) 0.058(5) 0.002(3) 0.004(3) 0.000(3)
C7 0.038(4) 0.038(4) 0.055(5) 0.004(3) 0.014(3) 0.010(3)
C8 0.032(3) 0.032(3) 0.058(5) -0.011(3) 0.006(3) -0.006(3)
C9 0.033(4) 0.036(4) 0.056(5) -0.012(3) 0.012(3) -0.005(3)
C10 0.026(3) 0.047(4) 0.055(5) -0.014(4) 0.008(3) -0.009(3)
K1 0.0521(17) 0.0260(13) 0.0270(13) 0.0001(10) 0.0094(12) 0.0106(12)
K2 0.122(2) 0.0593(13) 0.0610(13) -0.0035(10) 0.0304(14) -0.0184(13)
K3A 0.051(4) 0.117(6) 0.063(4) -0.031(4) 0.005(3) -0.031(4)
K5A 0.121(8) 0.056(4) 0.103(7) 0.001(4) 0.017(6) -0.025(5)
O1W 0.097(5) 0.033(3) 0.049(3) 0.007(2) 0.006(3) 0.004(3)
O2WB 0.20(2) 0.079(11) 0.039(7) 0.004(7) -0.031(10) 0.046(13)
O3W 0.23(3) 0.19(2) 0.029(7) 0.007(10) -0.003(11) -0.18(2)
O3WB 0.49(8) 0.32(5) 0.074(15) -0.07(2) -0.06(3) 0.32(6)
O4W 0.192(19) 0.042(7) 0.086(10) -0.016(7) 0.090(12) -0.069(10)
O5W 0.073(4) 0.042(3) 0.072(4) 0.015(3) -0.004(3) -0.004(3)
O6W 0.066(4) 0.079(5) 0.090(5) -0.046(4) 0.045(4) -0.027(4)
O7W 0.101(8) 0.052(5) 0.101(8) -0.014(5) 0.038(7) -0.026(5)
O8W 0.106(13) 0.045(8) 0.118(15) -0.017(8) -0.052(11) 0.040(8)
O9W 0.078(5) 0.057(4) 0.146(8) -0.024(5) -0.066(6) 0.017(4)
O10W 0.147(11) 0.243(17) 0.070(6) -0.016(8) -0.012(6) 0.106(11)
O11W 0.050(8) 0.19(2) 0.057(9) 0.064(11) -0.007(7) 0.000(10)
O13W 0.167(19) 0.106(13) 0.032(7) -0.021(8) 0.011(9) -0.062(13)
K14W 0.124(7) 0.142(8) 0.182(9) 0.048(7) -0.005(6) 0.019(6)
O15W 0.056(5) 0.105(8) 0.075(6) 0.001(6) 0.012(5) -0.003(5)
O16W 0.054(3) 0.059(4) 0.051(3) 0.017(3) 0.012(3) 0.001(3)
O17W 0.053(3) 0.044(3) 0.052(3) -0.010(2) -0.020(3) 0.011(2)
O18W 0.058(9) 0.20(2) 0.081(11) 0.099(13) 0.016(8) 0.028(11)
O19W 0.144(10) 0.100(7) 0.100(7) 0.018(6) -0.021(7) -0.004(7)
O20W 0.21(3) 0.067(10) 0.081(11) 0.006(9) -0.052(14) -0.059(13)
O21W 0.219(15) 0.131(10) 0.076(6) -0.017(6) 0.068(8) -0.030(10)
O25W 0.097(7) 0.163(11) 0.070(5) -0.038(6) -0.010(5) 0.036(7)
O26W 0.058(4) 0.116(7) 0.096(6) -0.014(5) -0.018(4) 0.012(5)
O27W 0.051(4) 0.088(5) 0.060(4) -0.006(4) -0.014(3) -0.008(3)
O30W 0.049(7) 0.079(9) 0.067(8) 0.026(7) 0.006(6) -0.008(6)
O31W 0.037(3) 0.051(3) 0.045(3) -0.005(2) -0.001(2) -0.008(2)
O32W 0.047(3) 0.045(3) 0.041(3) 0.003(2) 0.007(2) -0.002(2)
O33W 0.092(7) 0.237(15) 0.101(7) -0.079(8) -0.043(6) 0.095(9)
O34W 0.062(4) 0.056(4) 0.087(5) 0.033(4) -0.013(4) -0.011(3)
O35W 0.052(4) 0.129(7) 0.052(4) -0.028(4) -0.009(3) 0.018(4)
O40W 0.048(9) 0.083(13) 0.36(4) -0.10(2) 0.054(16) -0.029(9)
O41W 0.061(7) 0.050(7) 0.058(7) -0.005(5) -0.008(6) 0.023(6)
O45W 0.092(14) 0.133(18) 0.20(2) 0.127(19) 0.057(15) 0.039(13)
O46W 0.25(3) 0.102(15) 0.089(13) 0.044(11) 0.051(16) 0.116(18)
O49W 0.15(2) 0.50(6) 0.134(19) 0.22(3) -0.092(18) -0.21(3)
O50W 0.045(13) 0.054(15) 0.10(2) 0.018(14) 0.009(13) 0.023(11)
K101 0.098(7) 0.098(7) 0.21(2) -0.036(7) -0.036(7) -0.057(9)
K102 0.278(19) 0.132(10) 0.066(6) 0.024(6) -0.043(8) -0.121(12)
O52W 0.086(15) 0.106(17) 0.28(4) -0.03(2) -0.013(19) 0.028(13)
K0AA 0.050(2) 0.066(2) 0.060(2) 0.0113(19) 0.0032(17) 0.0045(17)

loop_
_atom_type_symbol
_atom_type_description
_atom_type_scat_dispersion_real
_atom_type_scat_dispersion_imag
_atom_type_scat_source
C C 0.0181 0.0091 'International Tables Vol C Tables 4.2.6.8 and 6.1.1.4'
H H 0.0000 0.0000 'International Tables Vol C Tables 4.2.6.8 and 6.1.1.4'
K K 0.3868 1.0657 'International Tables Vol C Tables 4.2.6.8 and 6.1.1.4'
O O 0.0492 0.0322 'International Tables Vol C Tables 4.2.6.8 and 6.1.1.4'
P P 0.2955 0.4335 'International Tables Vol C Tables 4.2.6.8 and 6.1.1.4'

loop_
_geom_angle_atom_site_label_1
_geom_angle_atom_site_label_2
_geom_angle_atom_site_label_3
_geom_angle
_geom_angle_site_symmetry_1
_geom_angle_site_symmetry_3
_geom_angle_publ_flag
C1A1 O1A1 C4B1 120.1(4) . . ?
C2A1 O2A1 K3A 85.0(4) . 8_775 ?
C2A1 O2A1 K3A 133.0(5) . . ?
C2A1 O2A1 K101 109.1(4) . . ?
C2A1 O2A1 K106 148.2(6) . . ?
K3A O2A1 K3A 48.9(3) . 8_775 ?
K3A O2A1 K106 63.3(4) 8_775 . ?
K3A O2A1 K106 15.7(4) . . ?
K101 O2A1 K106 40.0(4) . . ?
C1A1 O5A1 C5A1 112.8(5) . . ?
O1A1 C1A1 O5A1 111.0(5) . . ?
O1A1 C1A1 H1A1 109.5 . . ?
O1A1 C1A1 C2A1 107.5(5) . . ?
O5A1 C1A1 H1A1 109.5 . . ?
O5A1 C1A1 C2A1 109.9(5) . . ?
C2A1 C1A1 H1A1 109.5 . . ?
O2A1 C2A1 C1A1 111.8(5) . . ?
O2A1 C2A1 H2A1 107.2 . . ?
O2A1 C2A1 C3A1 113.5(5) . . ?
O2A1 C2A1 K3A 71.2(4) . 8_775 ?
C1A1 C2A1 H2A1 107.2 . . ?
C1A1 C2A1 C3A1 109.5(5) . . ?
C1A1 C2A1 K3A 104.5(4) . 8_775 ?
C3A1 C2A1 H2A1 107.2 . . ?
C3A1 C2A1 K3A 139.7(4) . 8_775 ?
K3A C2A1 H2A1 40.5 8_775 . ?
O3A1 C3A1 C2A1 110.6(5) . . ?
O3A1 C3A1 H3A1 108.9 . . ?
O3A1 C3A1 C4A1 108.9(5) . . ?
C2A1 C3A1 H3A1 108.9 . . ?
C4A1 C3A1 C2A1 110.6(5) . . ?
C4A1 C3A1 H3A1 108.9 . . ?
C3A1 C4A1 H4A1 109.9 . . ?
C3A1 C4A1 C5A1 111.7(5) . . ?
C5A1 C4A1 H4A1 109.9 . . ?
O1F1 C4A1 C3A1 105.2(5) . . ?
O1F1 C4A1 H4A1 109.9 . . ?
O1F1 C4A1 C5A1 110.2(5) . . ?
O5A1 C5A1 C4A1 108.8(5) . . ?
O5A1 C5A1 H5A1 109.4 . . ?
O5A1 C5A1 C6A1 107.7(5) . . ?
C4A1 C5A1 H5A1 109.4 . . ?
C6A1 C5A1 C4A1 112.2(5) . . ?
C6A1 C5A1 H5A1 109.4 . . ?
O6A1 C6A1 C5A1 113.2(5) . . ?
O6A1 C6A1 H6AA 108.9 . . ?
O6A1 C6A1 H6AB 108.9 . . ?
C5A1 C6A1 H6AA 108.9 . . ?
C5A1 C6A1 H6AB 108.9 . . ?
H6AA C6A1 H6AB 107.8 . . ?
C1B1 O1B1 C4C1 119.7(4) . . ?
C2B1 O2B1 K1 143.2(4) . . ?
C2B1 O2B1 K0AA 136.8(4) . . ?
C1B1 O5B1 C5B1 113.3(4) . . ?
O1B1 C1B1 O5B1 111.3(5) . . ?
O1B1 C1B1 H1B1 109.3 . . ?
O1B1 C1B1 C2B1 106.8(5) . . ?
O5B1 C1B1 H1B1 109.3 . . ?
O5B1 C1B1 C2B1 110.7(5) . . ?
C2B1 C1B1 H1B1 109.3 . . ?
O2B1 C2B1 C1B1 109.9(5) . . ?
O2B1 C2B1 H2B1 108.5 . . ?
O2B1 C2B1 C3B1 112.4(5) . . ?
C1B1 C2B1 H2B1 108.5 . . ?
C3B1 C2B1 C1B1 108.9(5) . . ?
C3B1 C2B1 H2B1 108.5 . . ?
O3B1 C3B1 C2B1 112.0(5) . . ?
O3B1 C3B1 H3B1 107.8 . . ?
O3B1 C3B1 C4B1 110.4(5) . . ?
C2B1 C3B1 H3B1 107.8 . . ?
C4B1 C3B1 C2B1 110.9(5) . . ?
C4B1 C3B1 H3B1 107.8 . . ?
O1A1 C4B1 C3B1 105.6(5) . . ?
O1A1 C4B1 H4B1 110.1 . . ?
O1A1 C4B1 C5B1 109.3(5) . . ?
C3B1 C4B1 H4B1 110.1 . . ?
C3B1 C4B1 C5B1 111.4(5) . . ?
C5B1 C4B1 H4B1 110.1 . . ?
O5B1 C5B1 C4B1 109.4(5) . . ?
O5B1 C5B1 H5B1 109.5 . . ?
O5B1 C5B1 C6B1 105.2(5) . . ?
C4B1 C5B1 H5B1 109.5 . . ?
C6B1 C5B1 C4B1 113.5(5) . . ?
C6B1 C5B1 H5B1 109.5 . . ?
O6B1 C6B1 C5B1 111.7(5) . . ?
O6B1 C6B1 H6BA 109.3 . . ?
O6B1 C6B1 H6BB 109.3 . . ?
C5B1 C6B1 H6BA 109.3 . . ?
C5B1 C6B1 H6BB 109.3 . . ?
H6BA C6B1 H6BB 107.9 . . ?
C1C1 O1C1 C4D1 118.6(5) . . ?
C2C1 O2C1 K2 102.3(3) . . ?
C3C1 O3C1 K1 152.4(3) . . ?
C1C1 O5C1 C5C1 112.6(4) . . ?
O1C1 C1C1 H1C1 109.2 . . ?
O1C1 C1C1 C2C1 107.2(5) . . ?
O5C1 C1C1 O1C1 112.0(5) . . ?
O5C1 C1C1 H1C1 109.2 . . ?
O5C1 C1C1 C2C1 110.0(5) . . ?
C2C1 C1C1 H1C1 109.2 . . ?
O2C1 C2C1 C1C1 111.7(5) . . ?
O2C1 C2C1 H2C1 108.0 . . ?
O2C1 C2C1 C3C1 111.7(5) . . ?
O2C1 C2C1 K2 53.8(3) . . ?
C1C1 C2C1 H2C1 108.0 . . ?
C1C1 C2C1 K2 116.4(4) . . ?
C3C1 C2C1 C1C1 109.3(5) . . ?
C3C1 C2C1 H2C1 108.0 . . ?
C3C1 C2C1 K2 134.1(4) . . ?
K2 C2C1 H2C1 55.1 . . ?
O3C1 C3C1 C2C1 112.5(5) . . ?
O3C1 C3C1 H3C1 109.1 . . ?
O3C1 C3C1 C4C1 107.1(5) . . ?
C2C1 C3C1 H3C1 109.1 . . ?
C2C1 C3C1 C4C1 109.9(5) . . ?
C4C1 C3C1 H3C1 109.1 . . ?
O1B1 C4C1 C3C1 105.3(5) . . ?
O1B1 C4C1 H4C1 109.5 . . ?
O1B1 C4C1 C5C1 109.8(5) . . ?
C3C1 C4C1 H4C1 109.5 . . ?
C3C1 C4C1 C5C1 113.0(5) . . ?
C5C1 C4C1 H4C1 109.5 . . ?
O5C1 C5C1 C4C1 109.4(5) . . ?
O5C1 C5C1 H5C1 108.5 . . ?
O5C1 C5C1 C6C1 107.2(5) . . ?
C4C1 C5C1 H5C1 108.5 . . ?
C6C1 C5C1 C4C1 114.6(5) . . ?
C6C1 C5C1 H5C1 108.5 . . ?
O6C1 C6C1 C5C1 111.2(5) . . ?
O6C1 C6C1 H6CA 109.4 . . ?
O6C1 C6C1 H6CB 109.4 . . ?
C5C1 C6C1 H6CA 109.4 . . ?
C5C1 C6C1 H6CB 109.4 . . ?
H6CA C6C1 H6CB 108.0 . . ?
C1D1 O1D1 C4E1 118.8(5) . . ?
C2D1 O2D1 K12W 134.6(4) . . ?
C1D1 O5D1 C5D1 113.3(4) . . ?
O1D1 C1D1 O5D1 111.9(5) . . ?
O1D1 C1D1 H1D1 109.5 . . ?
O1D1 C1D1 C2D1 106.9(5) . . ?
O5D1 C1D1 H1D1 109.5 . . ?
O5D1 C1D1 C2D1 109.5(5) . . ?
C2D1 C1D1 H1D1 109.5 . . ?
O2D1 C2D1 C1D1 110.6(5) . . ?
O2D1 C2D1 H2D1 107.9 . . ?
O2D1 C2D1 C3D1 112.1(5) . . ?
C1D1 C2D1 H2D1 107.9 . . ?
C3D1 C2D1 C1D1 110.2(5) . . ?
C3D1 C2D1 H2D1 107.9 . . ?
O3D1 C3D1 C2D1 112.4(5) . . ?
O3D1 C3D1 H3D1 108.6 . . ?
O3D1 C3D1 C4D1 107.8(5) . . ?
C2D1 C3D1 H3D1 108.6 . . ?
C2D1 C3D1 C4D1 110.7(5) . . ?
C4D1 C3D1 H3D1 108.6 . . ?
O1C1 C4D1 C3D1 106.4(5) . . ?
O1C1 C4D1 H4D1 109.4 . . ?
O1C1 C4D1 C5D1 111.3(5) . . ?
C3D1 C4D1 H4D1 109.4 . . ?
C3D1 C4D1 C5D1 111.0(5) . . ?
C5D1 C4D1 H4D1 109.4 . . ?
O5D1 C5D1 C4D1 108.3(5) . . ?
O5D1 C5D1 H5D1 109.8 . . ?
O5D1 C5D1 C6D1 106.2(5) . . ?
C4D1 C5D1 H5D1 109.8 . . ?
C6D1 C5D1 C4D1 112.9(5) . . ?
C6D1 C5D1 H5D1 109.8 . . ?
O6D1 C6D1 C5D1 111.3(5) . . ?
O6D1 C6D1 H6DA 109.4 . . ?
O6D1 C6D1 H6DB 109.4 . . ?
C5D1 C6D1 H6DA 109.4 . . ?
C5D1 C6D1 H6DB 109.4 . . ?
H6DA C6D1 H6DB 108.0 . . ?
C1E1 O1E1 C4F1 119.6(5) . . ?
C2E1 O2E1 K0AA 121.3(4) . 8_675 ?
C1E1 O5E1 C5E1 113.8(5) . . ?
O1E1 C1E1 H1E1 109.7 . . ?
O1E1 C1E1 C2E1 105.9(5) . . ?
O5E1 C1E1 O1E1 112.0(5) . . ?
O5E1 C1E1 H1E1 109.7 . . ?
O5E1 C1E1 C2E1 109.9(5) . . ?
C2E1 C1E1 H1E1 109.7 . . ?
O2E1 C2E1 C1E1 110.2(5) . . ?
O2E1 C2E1 H2E1 108.5 . . ?
O2E1 C2E1 C3E1 111.8(5) . . ?
C1E1 C2E1 H2E1 108.5 . . ?
C3E1 C2E1 C1E1 109.4(5) . . ?
C3E1 C2E1 H2E1 108.5 . . ?
O3E1 C3E1 C2E1 112.6(5) . . ?
O3E1 C3E1 H3E1 108.5 . . ?
O3E1 C3E1 C4E1 107.9(5) . . ?
C2E1 C3E1 H3E1 108.5 . . ?
C2E1 C3E1 C4E1 110.8(5) . . ?
C4E1 C3E1 H3E1 108.5 . . ?
O1D1 C4E1 C3E1 105.1(5) . . ?
O1D1 C4E1 H4E1 110.0 . . ?
O1D1 C4E1 C5E1 110.5(5) . . ?
C3E1 C4E1 H4E1 110.0 . . ?
C5E1 C4E1 C3E1 111.0(5) . . ?
C5E1 C4E1 H4E1 110.0 . . ?
O5E1 C5E1 C4E1 110.0(5) . . ?
O5E1 C5E1 H5E1 109.5 . . ?
O5E1 C5E1 C6E1 106.2(5) . . ?
C4E1 C5E1 H5E1 109.5 . . ?
C6E1 C5E1 C4E1 112.2(6) . . ?
C6E1 C5E1 H5E1 109.5 . . ?
O6E1 C6E1 C5E1 112.7(6) . . ?
O6E1 C6E1 H6EA 109.1 . . ?
O6E1 C6E1 H6EB 109.1 . . ?
C5E1 C6E1 H6EA 109.1 . . ?
C5E1 C6E1 H6EB 109.1 . . ?
H6EA C6E1 H6EB 107.8 . . ?
C1F1 O1F1 C4A1 118.2(5) . . ?
C2F1 O2F1 K5A 129.8(4) . . ?
C1F1 O5F1 C5F1 112.7(5) . . ?
O1F1 C1F1 H1F1 109.0 . . ?
O1F1 C1F1 C2F1 108.1(5) . . ?
O5F1 C1F1 O1F1 111.5(5) . . ?
O5F1 C1F1 H1F1 109.0 . . ?
O5F1 C1F1 C2F1 110.3(5) . . ?
C2F1 C1F1 H1F1 109.0 . . ?
O2F1 C2F1 C1F1 110.8(5) . . ?
O2F1 C2F1 H2F1 108.3 . . ?
O2F1 C2F1 C3F1 110.4(5) . . ?
C1F1 C2F1 H2F1 108.3 . . ?
C3F1 C2F1 C1F1 110.7(5) . . ?
C3F1 C2F1 H2F1 108.3 . . ?
O3F1 C3F1 C2F1 112.4(5) . . ?
O3F1 C3F1 H3F1 108.5 . . ?
O3F1 C3F1 C4F1 109.0(5) . . ?
C2F1 C3F1 H3F1 108.5 . . ?
C2F1 C3F1 C4F1 109.8(5) . . ?
C4F1 C3F1 H3F1 108.5 . . ?
O1E1 C4F1 C3F1 104.7(5) . . ?
O1E1 C4F1 H4F1 109.8 . . ?
O1E1 C4F1 C5F1 111.2(5) . . ?
C3F1 C4F1 H4F1 109.8 . . ?
C3F1 C4F1 C5F1 111.4(5) . . ?
C5F1 C4F1 H4F1 109.8 . . ?
O5F1 C5F1 C4F1 109.4(5) . . ?
O5F1 C5F1 H5F1 109.8 . . ?
O5F1 C5F1 C6F1 105.5(5) . . ?
C4F1 C5F1 H5F1 109.8 . . ?
C6F1 C5F1 C4F1 112.4(5) . . ?
C6F1 C5F1 H5F1 109.8 . . ?
O6F1 C6F1 C5F1 111.4(6) . . ?
O6F1 C6F1 H6FA 109.3 . . ?
O6F1 C6F1 H6FB 109.3 . . ?
C5F1 C6F1 H6FA 109.3 . . ?
C5F1 C6F1 H6FB 109.3 . . ?
H6FA C6F1 H6FB 108.0 . . ?
C1A2 O1A2 C4B2 119.1(5) . . ?
C2A2 O2A2 K5A 133.4(5) . . ?
C2A2 O2A2 K102 111.6(5) . . ?
C2A2 O2A2 K102 94.7(5) . 8_775 ?
K5A O2A2 K102 40.2(3) . 8_775 ?
K102 O2A2 K102 17.1(4) . 8_775 ?
C1A2 O5A2 C5A2 113.3(4) . . ?
C1A2 O5A2 K14W 92.5(4) . 6_655 ?
C5A2 O5A2 K14W 122.0(4) . 6_655 ?
O1A2 C1A2 O5A2 111.4(5) . . ?
O1A2 C1A2 H1A2 109.5 . . ?
O1A2 C1A2 C2A2 108.0(5) . . ?
O1A2 C1A2 K14W 174.7(5) . 6_655 ?
O5A2 C1A2 H1A2 109.5 . . ?
O5A2 C1A2 C2A2 109.0(5) . . ?
O5A2 C1A2 K14W 63.4(4) . 6_655 ?
C2A2 C1A2 H1A2 109.5 . . ?
C2A2 C1A2 K14W 75.5(4) . 6_655 ?
K14W C1A2 H1A2 72.4 6_655 . ?
O2A2 C2A2 C1A2 110.5(5) . . ?
O2A2 C2A2 C3A2 111.8(6) . . ?
O2A2 C2A2 K14W 124.2(5) . 6_655 ?
C1A2 C2A2 K14W 79.0(4) . 6_655 ?
C3A2 C2A2 C1A2 110.0(5) . . ?
C3A2 C2A2 K14W 115.7(5) . 6_655 ?
O3A2 C3A2 C2A2 111.0(5) . . ?
O3A2 C3A2 H3A2 109.4 . . ?
O3A2 C3A2 C4A2 107.6(5) . . ?
C2A2 C3A2 H3A2 109.4 . . ?
C2A2 C3A2 C4A2 110.0(5) . . ?
C4A2 C3A2 H3A2 109.4 . . ?
C3A2 C4A2 H4A2 110.3 . . ?
C3A2 C4A2 C5A2 110.4(5) . . ?
C5A2 C4A2 H4A2 110.3 . . ?
O1F2 C4A2 C3A2 105.6(5) . . ?
O1F2 C4A2 H4A2 110.3 . . ?
O1F2 C4A2 C5A2 109.8(5) . . ?
O5A2 C5A2 C4A2 108.1(5) . . ?
O5A2 C5A2 H5A2 109.8 . . ?
O5A2 C5A2 C6A2 107.6(5) . . ?
C4A2 C5A2 H5A2 109.8 . . ?
C6A2 C5A2 C4A2 111.7(5) . . ?
C6A2 C5A2 H5A2 109.8 . . ?
O6A2 C6A2 C5A2 112.7(6) . . ?
O6A2 C6A2 H6AC 109.1 . . ?
O6A2 C6A2 H6AD 109.1 . . ?
C5A2 C6A2 H6AC 109.1 . . ?
C5A2 C6A2 H6AD 109.1 . . ?
H6AC C6A2 H6AD 107.8 . . ?
C1B2 O1B2 C4C2 119.3(5) . . ?
C2B2 O2B2 K1 119.4(4) . 8_675 ?
C1B2 O5B2 C5B2 114.0(5) . . ?
O1B2 C1B2 H1B2 109.4 . . ?
O1B2 C1B2 C2B2 106.6(5) . . ?
O5B2 C1B2 O1B2 111.3(5) . . ?
O5B2 C1B2 H1B2 109.4 . . ?
O5B2 C1B2 C2B2 110.6(5) . . ?
C2B2 C1B2 H1B2 109.4 . . ?
O2B2 C2B2 C1B2 110.0(6) . . ?
O2B2 C2B2 H2B2 108.6 . . ?
O2B2 C2B2 C3B2 112.3(6) . . ?
C1B2 C2B2 H2B2 108.6 . . ?
C3B2 C2B2 C1B2 108.5(6) . . ?
C3B2 C2B2 H2B2 108.6 . . ?
O3B2 C3B2 C2B2 111.3(5) . . ?
O3B2 C3B2 H3B2 108.4 . . ?
O3B2 C3B2 C4B2 109.8(5) . . ?
C2B2 C3B2 H3B2 108.4 . . ?
C4B2 C3B2 C2B2 110.6(5) . . ?
C4B2 C3B2 H3B2 108.4 . . ?
O1A2 C4B2 C3B2 105.3(5) . . ?
O1A2 C4B2 H4B2 110.2 . . ?
O1A2 C4B2 C5B2 109.6(5) . . ?
C3B2 C4B2 H4B2 110.2 . . ?
C3B2 C4B2 C5B2 111.1(5) . . ?
C5B2 C4B2 H4B2 110.2 . . ?
O5B2 C5B2 C4B2 109.5(5) . . ?
O5B2 C5B2 H5B2 109.4 . . ?
O5B2 C5B2 C6B2 105.9(5) . . ?
C4B2 C5B2 H5B2 109.4 . . ?
C6B2 C5B2 C4B2 113.3(5) . . ?
C6B2 C5B2 H5B2 109.4 . . ?
O6B2 C6B2 C5B2 112.2(5) . . ?
O6B2 C6B2 H6BC 109.2 . . ?
O6B2 C6B2 H6BD 109.2 . . ?
C5B2 C6B2 H6BC 109.2 . . ?
C5B2 C6B2 H6BD 109.2 . . ?
H6BC C6B2 H6BD 107.9 . . ?
C1C2 O1C2 C4D2 118.3(5) . . ?
C2C2 O2C2 K12W 128.0(4) . . ?
C1C2 O5C2 C5C2 114.0(4) . . ?
O1C2 C1C2 H1C2 109.5 . . ?
O1C2 C1C2 C2C2 107.2(5) . . ?
O5C2 C1C2 O1C2 111.2(5) . . ?
O5C2 C1C2 H1C2 109.5 . . ?
O5C2 C1C2 C2C2 109.9(5) . . ?
C2C2 C1C2 H1C2 109.5 . . ?
O2C2 C2C2 C1C2 110.4(5) . . ?
O2C2 C2C2 C3C2 110.7(5) . . ?
C3C2 C2C2 C1C2 109.1(5) . . ?
O3C2 C3C2 C2C2 111.7(5) . . ?
O3C2 C3C2 H3C2 108.7 . . ?
O3C2 C3C2 C4C2 108.6(5) . . ?
C2C2 C3C2 H3C2 108.7 . . ?
C2C2 C3C2 C4C2 110.4(5) . . ?
C4C2 C3C2 H3C2 108.7 . . ?
O1B2 C4C2 C3C2 104.6(5) . . ?
O1B2 C4C2 H4C2 109.2 . . ?
O1B2 C4C2 C5C2 111.1(5) . . ?
C3C2 C4C2 H4C2 109.2 . . ?
C5C2 C4C2 C3C2 113.3(5) . . ?
C5C2 C4C2 H4C2 109.2 . . ?
O5C2 C5C2 C4C2 110.8(5) . . ?
O5C2 C5C2 H5C2 108.7 . . ?
O5C2 C5C2 C6C2 106.2(5) . . ?
C4C2 C5C2 H5C2 108.7 . . ?
C6C2 C5C2 C4C2 113.8(5) . . ?
C6C2 C5C2 H5C2 108.7 . . ?
O6C2 C6C2 C5C2 109.8(6) . . ?
O6C2 C6C2 H6CC 109.7 . . ?
O6C2 C6C2 H6CD 109.7 . . ?
C5C2 C6C2 H6CC 109.7 . . ?
C5C2 C6C2 H6CD 109.7 . . ?
H6CC C6C2 H6CD 108.2 . . ?
C1D2 O1D2 C4E2 118.9(4) . . ?
C1D2 O5D2 C5D2 112.8(4) . . ?
C1D2 O5D2 K14W 128.5(4) . . ?
C5D2 O5D2 K14W 113.9(4) . . ?
C6D2 O6D2 K14W 115.2(5) . . ?
O1D2 C1D2 O5D2 111.2(5) . . ?
O1D2 C1D2 H1D2 109.6 . . ?
O1D2 C1D2 C2D2 107.6(5) . . ?
O5D2 C1D2 H1D2 109.6 . . ?
O5D2 C1D2 C2D2 109.3(5) . . ?
C2D2 C1D2 H1D2 109.6 . . ?
O2D2 C2D2 C1D2 110.3(5) . . ?
O2D2 C2D2 H2D2 109.0 . . ?
O2D2 C2D2 C3D2 108.8(5) . . ?
C1D2 C2D2 H2D2 109.0 . . ?
C3D2 C2D2 C1D2 110.7(5) . . ?
C3D2 C2D2 H2D2 109.0 . . ?
O3D2 C3D2 C2D2 111.3(5) . . ?
O3D2 C3D2 H3D2 108.7 . . ?
O3D2 C3D2 C4D2 109.8(5) . . ?
C2D2 C3D2 H3D2 108.7 . . ?
C2D2 C3D2 C4D2 109.7(5) . . ?
C4D2 C3D2 H3D2 108.7 . . ?
O1C2 C4D2 C3D2 105.8(5) . . ?
O1C2 C4D2 H4D2 109.9 . . ?
O1C2 C4D2 C5D2 110.4(5) . . ?
C3D2 C4D2 H4D2 109.9 . . ?
C5D2 C4D2 C3D2 110.8(5) . . ?
C5D2 C4D2 H4D2 109.9 . . ?
O5D2 C5D2 C4D2 108.9(5) . . ?
O5D2 C5D2 H5D2 109.6 . . ?
O5D2 C5D2 C6D2 106.4(5) . . ?
C4D2 C5D2 H5D2 109.6 . . ?
C6D2 C5D2 C4D2 112.5(5) . . ?
C6D2 C5D2 H5D2 109.6 . . ?
O6D2 C6D2 C5D2 111.5(5) . . ?
O6D2 C6D2 H6DC 109.3 . . ?
O6D2 C6D2 H6DD 109.3 . . ?
O6D2 C6D2 K14W 43.4(4) . . ?
C5D2 C6D2 H6DC 109.3 . . ?
C5D2 C6D2 H6DD 109.3 . . ?
C5D2 C6D2 K14W 95.7(4) . . ?
H6DC C6D2 H6DD 108.0 . . ?
K14W C6D2 H6DC 149.8 . . ?
K14W C6D2 H6DD 77.9 . . ?
C1E2 O1E2 C4F2 120.8(5) . . ?
C2E2 O2E2 K1 128.0(4) . . ?
C2E2 O2E2 K0AA 133.0(3) . . ?
C1E2 O5E2 C5E2 112.6(4) . . ?
O1E2 C1E2 O5E2 111.1(5) . . ?
O1E2 C1E2 H1E2 109.6 . . ?
O1E2 C1E2 C2E2 106.5(5) . . ?
O5E2 C1E2 H1E2 109.6 . . ?
O5E2 C1E2 C2E2 110.6(5) . . ?
C2E2 C1E2 H1E2 109.6 . . ?
O2E2 C2E2 C1E2 110.5(5) . . ?
O2E2 C2E2 H2E2 108.7 . . ?
O2E2 C2E2 C3E2 112.1(5) . . ?
C1E2 C2E2 H2E2 108.7 . . ?
C3E2 C2E2 C1E2 108.0(5) . . ?
C3E2 C2E2 H2E2 108.7 . . ?
O3E2 C3E2 C2E2 109.4(4) . . ?
O3E2 C3E2 H3E2 108.9 . . ?
O3E2 C3E2 C4E2 109.2(5) . . ?
C2E2 C3E2 H3E2 108.9 . . ?
C2E2 C3E2 C4E2 111.5(5) . . ?
C4E2 C3E2 H3E2 108.9 . . ?
O1D2 C4E2 C3E2 106.1(4) . . ?
O1D2 C4E2 H4E2 110.1 . . ?
O1D2 C4E2 C5E2 109.7(4) . . ?
C3E2 C4E2 H4E2 110.1 . . ?
C5E2 C4E2 C3E2 110.7(5) . . ?
C5E2 C4E2 H4E2 110.1 . . ?
O5E2 C5E2 C4E2 109.9(5) . . ?
O5E2 C5E2 H5E2 109.8 . . ?
O5E2 C5E2 C6E2 106.2(5) . . ?
C4E2 C5E2 H5E2 109.8 . . ?
C4E2 C5E2 C6E2 111.2(5) . . ?
C6E2 C5E2 H5E2 109.8 . . ?
O6E2 C6E2 C5E2 111.2(6) . . ?
O6E2 C6E2 H6EC 109.4 . . ?
O6E2 C6E2 H6ED 109.4 . . ?
C5E2 C6E2 H6EC 109.4 . . ?
C5E2 C6E2 H6ED 109.4 . . ?
H6EC C6E2 H6ED 108.0 . . ?
C1F2 O1F2 C4A2 118.2(4) . . ?
C2F2 O2F2 K3A 130.4(4) . . ?
C2F2 O2F2 K106 110.9(6) . . ?
K106 O2F2 K3A 20.1(5) . . ?
C1F2 O5F2 C5F2 113.7(4) . . ?
O1F2 C1F2 H1F2 109.2 . . ?
O1F2 C1F2 C2F2 108.1(5) . . ?
O5F2 C1F2 O1F2 110.4(5) . . ?
O5F2 C1F2 H1F2 109.2 . . ?
O5F2 C1F2 C2F2 110.8(5) . . ?
C2F2 C1F2 H1F2 109.2 . . ?
O2F2 C2F2 C1F2 111.3(6) . . ?
O2F2 C2F2 H2F2 108.4 . . ?
O2F2 C2F2 C3F2 110.4(5) . . ?
O2F2 C2F2 K106 46.2(5) . . ?
C1F2 C2F2 H2F2 108.4 . . ?
C1F2 C2F2 C3F2 109.8(5) . . ?
C1F2 C2F2 K106 109.8(5) . . ?
C3F2 C2F2 H2F2 108.4 . . ?
C3F2 C2F2 K106 139.7(5) . . ?
K106 C2F2 H2F2 65.3 . . ?
O3F2 C3F2 C2F2 112.8(5) . . ?
O3F2 C3F2 H3F2 108.5 . . ?
O3F2 C3F2 C4F2 107.7(5) . . ?
C2F2 C3F2 H3F2 108.5 . . ?
C4F2 C3F2 C2F2 110.7(5) . . ?
C4F2 C3F2 H3F2 108.5 . . ?
O1E2 C4F2 C3F2 105.6(5) . . ?
O1E2 C4F2 H4F2 109.9 . . ?
O1E2 C4F2 C5F2 109.3(5) . . ?
C3F2 C4F2 H4F2 109.9 . . ?
C3F2 C4F2 C5F2 112.2(5) . . ?
C5F2 C4F2 H4F2 109.9 . . ?
O5F2 C5F2 C4F2 109.6(5) . . ?
O5F2 C5F2 H5F2 109.1 . . ?
O5F2 C5F2 C6F2 106.4(5) . . ?
C4F2 C5F2 H5F2 109.1 . . ?
C6F2 C5F2 C4F2 113.5(5) . . ?
C6F2 C5F2 H5F2 109.1 . . ?
O6F2 C6F2 C5F2 111.2(5) . . ?
O6F2 C6F2 H6FC 109.4 . . ?
O6F2 C6F2 H6FD 109.4 . . ?
C5F2 C6F2 H6FC 109.4 . . ?
C5F2 C6F2 H6FD 109.4 . . ?
H6FC C6F2 H6FD 108.0 . . ?
O2 P1 O1 108.1(3) . . ?
O3 P1 O1 102.7(3) . . ?
O3 P1 O2 113.6(3) . . ?
O3 P1 O4 112.0(4) . . ?
O4 P1 O1 107.3(3) . . ?
O4 P1 O2 112.4(3) . . ?
O6 P2 O5 108.6(4) . . ?
O6 P2 O7 111.5(4) . . ?
O6 P2 O8 111.8(3) . . ?
O7 P2 O5 102.5(3) . . ?
O8 P2 O5 108.0(3) . . ?
O8 P2 O7 113.9(3) . . ?
C1 O1 P1 117.5(4) . . ?
C10 O5 P2 118.5(5) . . ?
O1 C1 H1A 109.3 . . ?
O1 C1 H1B 109.3 . . ?
O1 C1 C2 111.4(5) . . ?
H1A C1 H1B 108.0 . . ?
C2 C1 H1A 109.3 . . ?
C2 C1 H1B 109.3 . . ?
C1 C2 H2A 109.3 . . ?
C1 C2 H2B 109.3 . . ?
H2A C2 H2B 108.0 . . ?
C3 C2 C1 111.6(6) . . ?
C3 C2 H2A 109.3 . . ?
C3 C2 H2B 109.3 . . ?
C2 C3 H3A 108.8 . . ?
C2 C3 H3B 108.8 . . ?
C2 C3 C4 113.9(6) . . ?
H3A C3 H3B 107.7 . . ?
C4 C3 H3A 108.8 . . ?
C4 C3 H3B 108.8 . . ?
C3 C4 H4A 108.2 . . ?
C3 C4 H4B 108.2 . . ?
H4A C4 H4B 107.4 . . ?
C5 C4 C3 116.3(7) . . ?
C5 C4 H4A 108.2 . . ?
C5 C4 H4B 108.2 . . ?
C4 C5 H5A 108.5 . . ?
C4 C5 H5B 108.5 . . ?
C4 C5 C6 115.1(6) . . ?
H5A C5 H5B 107.5 . . ?
C6 C5 H5A 108.5 . . ?
C6 C5 H5B 108.5 . . ?
C5 C6 H6A 108.6 . . ?
C5 C6 H6B 108.6 . . ?
H6A C6 H6B 107.5 . . ?
C7 C6 C5 114.8(6) . . ?
C7 C6 H6A 108.6 . . ?
C7 C6 H6B 108.6 . . ?
C6 C7 H7A 107.9 . . ?
C6 C7 H7B 107.9 . . ?
H7A C7 H7B 107.2 . . ?
C8 C7 C6 117.5(7) . . ?
C8 C7 H7A 107.9 . . ?
C8 C7 H7B 107.9 . . ?
C7 C8 H8A 108.5 . . ?
C7 C8 H8B 108.5 . . ?
C7 C8 C9 114.9(6) . . ?
H8A C8 H8B 107.5 . . ?
C9 C8 H8A 108.5 . . ?
C9 C8 H8B 108.5 . . ?
C8 C9 H9A 109.3 . . ?
C8 C9 H9B 109.3 . . ?
H9A C9 H9B 108.0 . . ?
C10 C9 C8 111.4(6) . . ?
C10 C9 H9A 109.3 . . ?
C10 C9 H9B 109.3 . . ?
O5 C10 C9 112.1(6) . . ?
O5 C10 H10A 109.2 . . ?
O5 C10 H10B 109.2 . . ?
C9 C10 H10A 109.2 . . ?
C9 C10 H10B 109.2 . . ?
H10A C10 H10B 107.9 . . ?
O2B1 K1 O3C1 60.09(15) . . ?
O2B1 K1 O2B2 102.15(17) . 8_765 ?
O2B1 K1 O2E2 66.98(15) . . ?
O2B1 K1 O19W 124.3(3) . 8_765 ?
O2B1 K1 O32W 139.16(18) . 8_765 ?
O2B1 K1 O42W 85.7(3) . . ?
O2B2 K1 O3C1 112.51(15) 8_765 . ?
O2E2 K1 O3C1 65.01(14) . . ?
O2E2 K1 O2B2 168.86(18) . 8_765 ?
O2E2 K1 O32W 77.79(16) . 8_765 ?
O19W K1 O3C1 69.7(3) 8_765 . ?
O19W K1 O2B2 75.2(3) 8_765 8_765 ?
O19W K1 O2E2 112.5(3) 8_765 . ?
O19W K1 O32W 87.4(3) 8_765 8_765 ?
O32W K1 O3C1 122.23(17) 8_765 . ?
O32W K1 O2B2 111.32(18) 8_765 8_765 ?
O42W K1 O3C1 144.9(3) . . ?
O42W K1 O2B2 80.4(3) . 8_765 ?
O42W K1 O2E2 95.9(3) . . ?
O42W K1 O19W 144.5(4) . 8_765 ?
O42W K1 O32W 77.8(3) . 8_765 ?
O2C1 K2 C2C1 23.84(13) . . ?
O2C1 K2 K2 120.89(13) . 8_665 ?
O2C1 K2 O1W 81.04(16) . . ?
O2C1 K2 O3W 131.5(7) . 8_665 ?
O2C1 K2 O18W 91.3(3) . 8_765 ?
C2C1 K2 K2 117.72(14) . 8_665 ?
O1W K2 C2C1 84.38(17) . . ?
O1W K2 K2 157.44(15) . 8_665 ?
O1W K2 O3W 123.1(3) . 8_665 ?
O1W K2 O18W 90.2(5) . 8_765 ?
O2WB K2 O2C1 161.7(6) . . ?
O2WB K2 C2C1 142.1(6) . . ?
O2WB K2 K2 73.8(5) . 8_665 ?
O2WB K2 O1W 85.9(5) . . ?
O2WB K2 O3W 66.7(9) . 8_665 ?
O2WB K2 O5W 107.7(4) . . ?
O2WB K2 O18W 75.9(6) . 8_765 ?
O3W K2 O2C1 81.7(5) . . ?
O3W K2 C2C1 145.7(6) 8_665 . ?
O3W K2 C2C1 73.3(4) . . ?
O3W K2 K2 44.6(3) . 8_665 ?
O3W K2 K2 39.3(3) 8_665 8_665 ?
O3W K2 O1W 156.2(4) . . ?
O3W K2 O2WB 106.6(8) . . ?
O3W K2 O3W 80.7(5) . 8_665 ?
O3W K2 O5W 121.9(8) . . ?
O3W K2 O18W 73.9(9) . 8_765 ?
O3W K2 O18W 125.7(7) 8_665 8_765 ?
O3WB K2 O2C1 91.7(11) . . ?
O3WB K2 C2C1 72.7(12) . . ?
O3WB K2 K2 57.6(15) . 8_665 ?
O3WB K2 O1W 132.7(13) . . ?
O3WB K2 O3W 96.4(15) . 8_665 ?
O3WB K2 O18W 43.0(12) . 8_765 ?
O5W K2 O2C1 80.04(17) . . ?
O5W K2 C2C1 103.39(18) . . ?
O5W K2 K2 105.79(17) . 8_665 ?
O5W K2 O1W 70.7(2) . . ?
O5W K2 O3W 72.0(6) . 8_665 ?
O5W K2 O3WB 153.9(9) . . ?
O5W K2 O18W 160.0(5) . 8_765 ?
O18W K2 C2C1 67.6(3) 8_765 . ?
O18W K2 K2 94.2(5) 8_765 8_665 ?
O2A1 K3A O2A1 122.2(4) . 8_775 ?
O2A1 K3A C2A1 135.5(4) . 8_775 ?
O2A1 K3A C2A1 23.81(15) 8_775 8_775 ?
O2A1 K3A O2F2 58.6(2) . . ?
O2A1 K3A K4 93.94(18) 8_775 . ?
O2A1 K3A K4 102.0(2) . . ?
O2A1 K3A O9W 134.8(3) . 4_565 ?
O2A1 K3A O25W 135.8(4) . 8_775 ?
O2A1 K3A O40W 83.8(6) . . ?
O2A1 K3A K106 77.0(4) . 8_775 ?
O2A1 K3A K106 58.6(4) 8_775 8_775 ?
C2A1 K3A K4 105.93(19) 8_775 . ?
O2F2 K3A O2A1 149.7(3) . 8_775 ?
O2F2 K3A C2A1 131.2(3) . 8_775 ?
O2F2 K3A K4 116.0(3) . . ?
O2F2 K3A O9W 78.6(3) . 4_565 ?
O2F2 K3A O25W 130.5(4) . 8_775 ?
O2F2 K3A O40W 79.9(5) . . ?
O2F2 K3A K106 135.5(4) . 8_775 ?
K3A K3A O2A1 77.0(3) 8_775 . ?
K3A K3A O2A1 54.1(3) 8_775 8_775 ?
K3A K3A C2A1 77.6(3) 8_775 8_775 ?
K3A K3A O2F2 135.4(4) 8_775 . ?
K3A K3A K4 75.00(12) 8_775 . ?
K3A K3A O9W 141.4(4) 8_775 4_565 ?
K3A K3A O25W 84.0(3) 8_775 8_775 ?
K3A K3A O40W 92.0(8) 8_775 . ?
K3A K3A K106 7.7(4) 8_775 8_775 ?
O9W K3A O2A1 87.3(2) 4_565 8_775 ?
O9W K3A C2A1 64.1(2) 4_565 8_775 ?
O9W K3A K4 109.8(3) 4_565 . ?
O9W K3A O25W 82.3(3) 4_565 8_775 ?
O9W K3A K106 144.8(4) 4_565 8_775 ?
O25W K3A O2A1 72.7(3) 8_775 8_775 ?
O25W K3A C2A1 76.1(3) 8_775 8_775 ?
O25W K3A K4 34.1(2) 8_775 . ?
O25W K3A K106 79.2(5) 8_775 8_775 ?
O40W K3A O2A1 70.5(4) . 8_775 ?
O40W K3A C2A1 61.3(4) . 8_775 ?
O40W K3A K4 163.9(6) . . ?
O40W K3A O9W 74.5(8) . 4_565 ?
O40W K3A O25W 137.0(5) . 8_775 ?
O40W K3A K106 99.6(9) . 8_775 ?
K106 K3A O2A1 116.8(14) . . ?
K106 K3A O2A1 120.8(14) . 8_775 ?
K106 K3A C2A1 82.4(4) 8_775 8_775 ?
K106 K3A C2A1 102.3(14) . 8_775 ?
K106 K3A O2F2 64.9(14) . . ?
K106 K3A K3A 152.5(14) . 8_775 ?
K106 K3A K4 78.7(14) . . ?
K106 K3A K4 67.7(4) 8_775 . ?
K106 K3A O9W 44.3(13) . 4_565 ?
K106 K3A O25W 69.5(14) . 8_775 ?
K106 K3A O40W 112.3(16) . . ?
K106 K3A K106 146.0(18) . 8_775 ?
K3A K4 K3A 30.0(2) . 8_775 ?
O10W K4 K3A 45.9(4) 4_565 . ?
O10W K4 K3A 75.3(4) 5_565 . ?
O10W K4 K3A 45.9(4) 5_565 8_775 ?
O10W K4 K3A 75.3(4) 4_565 8_775 ?
O10W K4 O10W 121.1(7) 4_565 5_565 ?
O10W K4 K106 86.5(5) 5_565 . ?
O10W K4 K106 35.1(4) 5_565 8_775 ?
O10W K4 K106 35.1(4) 4_565 . ?
O10W K4 K106 86.5(5) 4_565 8_775 ?
O13W K4 K3A 151.2(4) 1_655 . ?
O13W K4 K3A 151.2(4) 8_765 8_775 ?
O13W K4 K3A 128.1(4) 1_655 8_775 ?
O13W K4 K3A 128.1(4) 8_765 . ?
O13W K4 O10W 150.8(5) 1_655 4_565 ?
O13W K4 O10W 83.5(4) 8_765 4_565 ?
O13W K4 O10W 150.8(5) 8_765 5_565 ?
O13W K4 O10W 83.5(4) 1_655 5_565 ?
O13W K4 O13W 78.8(8) 8_765 1_655 ?
O13W K4 K106 154.7(4) 1_655 . ?
O13W K4 K106 118.5(5) 1_655 8_775 ?
O13W K4 K106 154.7(4) 8_765 8_775 ?
O13W K4 K106 118.5(5) 8_765 . ?
O15W K4 K3A 115.0(3) 1_655 . ?
O15W K4 K3A 124.7(4) 1_655 8_775 ?
O15W K4 K3A 115.0(3) 8_765 8_775 ?
O15W K4 K3A 124.7(4) 8_765 . ?
O15W K4 O10W 111.3(3) 8_765 4_565 ?
O15W K4 O10W 98.1(3) 8_765 5_565 ?
O15W K4 O10W 111.3(3) 1_655 5_565 ?
O15W K4 O10W 98.1(3) 1_655 4_565 ?
O15W K4 O13W 55.4(4) 1_655 1_655 ?
O15W K4 O13W 55.4(4) 8_765 8_765 ?
O15W K4 O13W 77.0(5) 8_765 1_655 ?
O15W K4 O13W 77.0(5) 1_655 8_765 ?
O15W K4 O15W 118.2(7) 8_765 1_655 ?
O15W K4 K106 107.9(4) 8_765 8_775 ?
O15W K4 K106 127.6(4) 8_765 . ?
O15W K4 K106 127.6(4) 1_655 8_775 ?
O15W K4 K106 107.9(4) 1_655 . ?
O25W K4 K3A 36.9(3) . 8_775 ?
O25W K4 K3A 36.9(3) 8_775 . ?
O25W K4 K3A 50.9(3) . . ?
O25W K4 K3A 50.9(3) 8_775 8_775 ?
O25W K4 O10W 56.9(4) 8_775 4_565 ?
O25W K4 O10W 79.5(4) . 4_565 ?
O25W K4 O10W 56.9(4) . 5_565 ?
O25W K4 O10W 79.5(4) 8_775 5_565 ?
O25W K4 O13W 129.6(4) 8_775 8_765 ?
O25W K4 O13W 120.4(4) . 8_765 ?
O25W K4 O13W 129.6(4) . 1_655 ?
O25W K4 O13W 120.4(4) 8_775 1_655 ?
O25W K4 O15W 161.6(5) . 1_655 ?
O25W K4 O15W 161.6(6) 8_775 8_765 ?
O25W K4 O15W 79.1(3) 8_775 1_655 ?
O25W K4 O15W 79.1(3) . 8_765 ?
O25W K4 O25W 84.5(6) . 8_775 ?
O25W K4 K106 60.1(4) 8_775 8_775 ?
O25W K4 K106 60.1(4) . . ?
O25W K4 K106 34.5(4) 8_775 . ?
O25W K4 K106 34.5(4) . 8_775 ?
K106 K4 K3A 11.8(3) . . ?
K106 K4 K3A 11.8(3) 8_775 8_775 ?
K106 K4 K3A 41.7(4) 8_775 . ?
K106 K4 K3A 41.7(4) . 8_775 ?
K106 K4 K106 53.4(6) . 8_775 ?
O2F1 K5A O205 82.4(6) . 8_775 ?
O2F1 K5A K5A 140.4(4) . 8_775 ?
O2F1 K5A O21W 141.4(5) . 8_775 ?
O2A2 K5A O2F1 60.0(2) . . ?
O2A2 K5A O205 88.1(8) . 8_775 ?
O2A2 K5A K5A 81.2(4) . 8_775 ?
O2A2 K5A O21W 138.2(5) . 8_775 ?
O203 K5A O2F1 70(2) 2_654 . ?
O203 K5A O2A2 130(2) 2_654 . ?
O203 K5A O202 62(2) 2_654 8_675 ?
O203 K5A O205 86(2) 2_654 8_775 ?
O203 K5A K5A 148(2) 2_654 8_775 ?
O203 K5A O21W 83(2) 2_654 8_775 ?
O202 K5A O2F1 71.4(11) 8_675 . ?
O202 K5A O2A2 100.1(11) 8_675 . ?
O202 K5A O205 143.1(15) 8_675 8_775 ?
O202 K5A K5A 127.6(11) 8_675 8_775 ?
O202 K5A O21W 71.6(11) 8_675 8_775 ?
K5A K5A O205 89.2(10) 8_775 8_775 ?
O21W K5A O205 123.6(6) 8_775 8_775 ?
O21W K5A K5A 73.7(3) 8_775 8_775 ?
K2 O3W K2 96.2(5) . 8_665 ?
K106 O9W K3A 16.6(5) 2_644 2_644 ?
K106 O10W K4 102.9(6) 2_644 2_644 ?
O30W O11W K12W 102.9(12) 5_465 . ?
O2D1 K12W K4 141.7(3) . 1_455 ?
O2C2 K12W O2D1 59.7(2) . . ?
O2C2 K12W K4 99.6(2) . 1_455 ?
O11W K12W O2D1 60.6(5) . . ?
O11W K12W O2C2 99.9(6) . . ?
O11W K12W K4 96.3(5) . 1_455 ?
O11W K12W K12W 127.9(7) . 8_665 ?
O11W K12W O13W 77.8(7) . . ?
O11W K12W O30W 25.0(6) . 5_465 ?
K12W K12W O2D1 143.74(19) 8_665 . ?
K12W K12W O2C2 132.1(5) 8_665 . ?
K12W K12W K4 74.44(10) 8_665 1_455 ?
K12W K12W O30W 103.2(5) 8_665 5_465 ?
O13W K12W O2D1 108.5(5) . . ?
O13W K12W O2C2 75.8(5) . . ?
O13W K12W K4 33.3(5) . 1_455 ?
O13W K12W K12W 107.7(5) . 8_665 ?
O13W K12W O30W 80.2(5) . 5_465 ?
O30W K12W O2D1 82.3(4) 5_465 . ?
O30W K12W O2C2 124.0(4) 5_465 . ?
O30W K12W K4 85.4(3) 5_465 1_455 ?
K12W O13W K4 122.8(7) . 1_455 ?
O5A2 K14W C1A2 24.07(16) 6_645 6_645 ?
O5A2 K14W C2A2 42.58(18) 6_645 6_645 ?
O5A2 K14W O5D2 87.1(3) 6_645 . ?
O5A2 K14W C6D2 126.7(4) 6_645 . ?
C1A2 K14W C6D2 142.8(4) 6_645 . ?
C2A2 K14W C1A2 25.42(16) 6_645 6_645 ?
C2A2 K14W C6D2 168.2(4) 6_645 . ?
O5D2 K14W C1A2 108.0(4) . 6_645 ?
O5D2 K14W C2A2 129.5(4) . 6_645 ?
O5D2 K14W C6D2 40.97(17) . . ?
O6D2 K14W O5A2 130.5(4) . 6_645 ?
O6D2 K14W C1A2 135.5(4) . 6_645 ?
O6D2 K14W C2A2 154.8(5) . 6_645 ?
O6D2 K14W O5D2 55.6(2) . . ?
O6D2 K14W C6D2 21.37(18) . . ?
O6D2 K14W O206 115.5(6) . 4_465 ?
O6D2 K14W O8W 119.9(5) . 8_665 ?
O206 K14W O5A2 103.9(6) 4_465 6_645 ?
O206 K14W C1A2 82.9(5) 4_465 6_645 ?
O206 K14W C2A2 61.4(5) 4_465 6_645 ?
O206 K14W O5D2 168.9(6) 4_465 . ?
O206 K14W C6D2 128.4(6) 4_465 . ?
O8W K14W O5A2 90.8(4) 8_665 6_645 ?
O8W K14W C1A2 100.8(4) 8_665 6_645 ?
O8W K14W C2A2 85.3(5) 8_665 6_645 ?
O8W K14W O5D2 93.9(6) 8_665 . ?
O8W K14W C6D2 101.3(5) 8_665 . ?
O8W K14W O206 85.4(8) 8_665 4_465 ?
O53W O19W K1 12.1(6) 8_675 8_675 ?
K102 O21W K5A 23.5(3) 8_775 8_775 ?
K102 O21W K5A 41.9(4) . 8_775 ?
K102 O21W K102 18.3(4) 8_775 . ?
K4 O25W K3A 109.0(4) . 8_775 ?
K4 O25W K106 111.3(6) . 8_775 ?
K101 O25W K106 44.4(5) . 8_775 ?
K106 O25W K3A 18.7(4) 8_775 8_775 ?
O11W O30W K12W 52.1(9) 5_565 5_565 ?
K0AA O32W K1 34.08(13) 8_675 8_675 ?
O2A1 K101 O2A1 126.5(7) . 8_775 ?
O25W K101 O2A1 82.5(3) . . ?
O25W K101 O2A1 82.5(3) 8_775 8_775 ?
O25W K101 O2A1 140.8(4) . 8_775 ?
O25W K101 O2A1 140.8(4) 8_775 . ?
O25W K101 O25W 88.4(7) . 8_775 ?
K106 K101 O2A1 97.9(7) . 8_775 ?
K106 K101 O2A1 97.9(7) 8_775 . ?
K106 K101 O2A1 78.8(6) . . ?
K106 K101 O2A1 78.8(6) 8_775 8_775 ?
K106 K101 O25W 114.9(8) . . ?
K106 K101 O25W 114.9(8) 8_775 8_775 ?
K106 K101 O25W 70.7(7) 8_775 . ?
K106 K101 O25W 70.7(7) . 8_775 ?
K106 K101 K106 172.7(16) . 8_775 ?
O2A2 K102 O2A2 130.4(7) . 8_775 ?
O21W K102 O2A2 147.9(8) 8_775 . ?
O21W K102 O2A2 81.4(4) 8_775 8_775 ?
O21W K102 O2A2 79.2(4) . . ?
O21W K102 O2A2 121.0(5) . 8_775 ?
O21W K102 O21W 88.1(9) 8_775 . ?
K102 K102 O2A2 93.3(13) 8_775 . ?
K102 K102 O21W 104.4(10) 8_775 8_775 ?
K102 K102 O21W 57.2(8) 8_775 . ?
O2A1 K106 C2F2 76.3(5) . . ?
O2A1 K106 K3A 58.1(4) . 8_775 ?
O2A1 K106 K4 95.4(5) . . ?
O2A1 K106 K106 59.6(5) . 8_775 ?
O2F2 K106 O2A1 53.9(4) . . ?
O2F2 K106 C2F2 22.8(3) . . ?
O2F2 K106 K3A 110.7(7) . 8_775 ?
O2F2 K106 K4 125.9(7) . . ?
O2F2 K106 O10W 98.1(8) . 4_565 ?
O2F2 K106 O25W 159.0(9) . 8_775 ?
O2F2 K106 K106 113.3(8) . 8_775 ?
C2F2 K106 K3A 133.6(7) . 8_775 ?
C2F2 K106 K4 126.5(6) . . ?
C2F2 K106 K106 136.0(8) . 8_775 ?
K3A K106 O2A1 47.5(12) . . ?
K3A K106 O2F2 95.0(15) . . ?
K3A K106 C2F2 117.2(16) . . ?
K3A K106 K3A 19.8(10) . 8_775 ?
K3A K106 K4 89.5(15) . . ?
K3A K106 K4 70.6(5) 8_775 . ?
K3A K106 O9W 119.1(17) . 4_565 ?
K3A K106 O10W 126.1(17) . 4_565 ?
K3A K106 O25W 91.7(15) . 8_775 ?
K3A K106 K106 26.6(14) . 8_775 ?
K3A K106 K106 7.4(4) 8_775 8_775 ?
O9W K106 O2A1 136.3(9) 4_565 . ?
O9W K106 O2F2 95.9(8) 4_565 . ?
O9W K106 C2F2 80.3(6) 4_565 . ?
O9W K106 K3A 126.3(8) 4_565 8_775 ?
O9W K106 K4 128.0(7) 4_565 . ?
O9W K106 O10W 111.2(9) 4_565 4_565 ?
O9W K106 O25W 98.0(8) 4_565 8_775 ?
O9W K106 K106 131.2(9) 4_565 8_775 ?
O10W K106 O2A1 104.5(7) 4_565 . ?
O10W K106 C2F2 88.2(7) 4_565 . ?
O10W K106 K3A 110.1(8) 4_565 8_775 ?
O10W K106 K4 42.0(4) 4_565 . ?
O10W K106 O25W 62.3(6) 4_565 8_775 ?
O10W K106 K106 102.6(6) 4_565 8_775 ?
O25W K106 O2A1 120.9(8) 8_775 . ?
O25W K106 C2F2 147.9(8) 8_775 . ?
O25W K106 K3A 72.8(6) 8_775 8_775 ?
O25W K106 K4 34.2(3) 8_775 . ?
O25W K106 K106 67.7(5) 8_775 8_775 ?
K101 K106 O2A1 61.2(6) . . ?
K101 K106 O2F2 115.1(10) . . ?
K101 K106 C2F2 137.4(9) . . ?
K101 K106 O9W 132.9(11) . 4_565 ?
K101 K106 K106 3.6(8) . 8_775 ?
K106 K106 K4 63.3(3) 8_775 . ?
O2B1 K0AA O2E1 132.80(19) . 8_765 ?
O2B1 K0AA O33W 76.6(2) . 8_765 ?
O2B1 K0AA O53W 75.4(3) . . ?
O2E2 K0AA O2B1 63.25(15) . . ?
O2E2 K0AA O2E1 152.34(19) . 8_765 ?
O2E2 K0AA O33W 131.2(2) . 8_765 ?
O2E2 K0AA O53W 79.1(3) . . ?
O27W K0AA O2B1 96.5(2) . . ?
O27W K0AA O2E1 114.1(2) . 8_765 ?
O27W K0AA O2E2 80.6(2) . . ?
O27W K0AA O32W 104.6(2) . 8_765 ?
O27W K0AA O33W 77.6(2) . 8_765 ?
O27W K0AA O53W 159.7(4) . . ?
O32W K0AA O2B1 130.1(2) 8_765 . ?
O32W K0AA O2E1 77.36(17) 8_765 8_765 ?
O32W K0AA O2E2 76.20(17) 8_765 . ?
O32W K0AA O33W 151.7(2) 8_765 8_765 ?
O32W K0AA O53W 69.2(3) 8_765 . ?
O33W K0AA O2E1 76.2(2) 8_765 8_765 ?
O53W K0AA O2E1 84.1(3) . 8_765 ?
O19W O53W K0AA 155.8(9) 8_765 . ?

loop_
_geom_bond_atom_site_label_1
_geom_bond_atom_site_label_2
_geom_bond_distance
_geom_bond_site_symmetry_2
_geom_bond_publ_flag
O1A1 C1A1 1.413(7) . ?
O1A1 C4B1 1.430(7) . ?
O2A1 C2A1 1.414(8) . ?
O2A1 K3A 2.755(8) . ?
O2A1 K3A 3.315(10) 8_775 ?
O2A1 K101 2.978(11) . ?
O2A1 K106 3.33(2) . ?
O3A1 C3A1 1.432(7) . ?
O5A1 C1A1 1.417(8) . ?
O5A1 C5A1 1.445(7) . ?
O6A1 C6A1 1.431(8) . ?
C1A1 H1A1 1.0000 . ?
C1A1 C2A1 1.518(9) . ?
C2A1 H2A1 1.0000 . ?
C2A1 C3A1 1.519(9) . ?
C2A1 K3A 3.489(10) 8_775 ?
C3A1 H3A1 1.0000 . ?
C3A1 C4A1 1.511(9) . ?
C4A1 H4A1 1.0000 . ?
C4A1 C5A1 1.540(8) . ?
C4A1 O1F1 1.434(7) . ?
C5A1 H5A1 1.0000 . ?
C5A1 C6A1 1.496(9) . ?
C6A1 H6AA 0.9900 . ?
C6A1 H6AB 0.9900 . ?
O1B1 C1B1 1.413(7) . ?
O1B1 C4C1 1.431(7) . ?
O2B1 C2B1 1.420(8) . ?
O2B1 K1 2.676(5) . ?
O2B1 K0AA 2.861(6) . ?
O3B1 C3B1 1.433(7) . ?
O5B1 C1B1 1.414(7) . ?
O5B1 C5B1 1.442(7) . ?
O6B1 C6B1 1.436(8) . ?
C1B1 H1B1 1.0000 . ?
C1B1 C2B1 1.533(8) . ?
C2B1 H2B1 1.0000 . ?
C2B1 C3B1 1.526(8) . ?
C3B1 H3B1 1.0000 . ?
C3B1 C4B1 1.509(8) . ?
C4B1 H4B1 1.0000 . ?
C4B1 C5B1 1.534(8) . ?
C5B1 H5B1 1.0000 . ?
C5B1 C6B1 1.517(8) . ?
C6B1 H6BA 0.9900 . ?
C6B1 H6BB 0.9900 . ?
O1C1 C1C1 1.420(7) . ?
O1C1 C4D1 1.422(7) . ?
O2C1 C2C1 1.416(7) . ?
O2C1 K2 2.828(5) . ?
O3C1 C3C1 1.427(7) . ?
O3C1 K1 3.127(5) . ?
O5C1 C1C1 1.412(7) . ?
O5C1 C5C1 1.454(7) . ?
O6C1 C6C1 1.428(9) . ?
C1C1 H1C1 1.0000 . ?
C1C1 C2C1 1.521(9) . ?
C2C1 H2C1 1.0000 . ?
C2C1 C3C1 1.519(8) . ?
C2C1 K2 3.422(6) . ?
C3C1 H3C1 1.0000 . ?
C3C1 C4C1 1.521(8) . ?
C4C1 H4C1 1.0000 . ?
C4C1 C5C1 1.523(8) . ?
C5C1 H5C1 1.0000 . ?
C5C1 C6C1 1.499(8) . ?
C6C1 H6CA 0.9900 . ?
C6C1 H6CB 0.9900 . ?
O1D1 C1D1 1.406(8) . ?
O1D1 C4E1 1.435(7) . ?
O2D1 C2D1 1.417(7) . ?
O2D1 K12W 2.886(9) . ?
O3D1 C3D1 1.424(8) . ?
O5D1 C1D1 1.418(8) . ?
O5D1 C5D1 1.456(7) . ?
O6D1 C6D1 1.415(8) . ?
C1D1 H1D1 1.0000 . ?
C1D1 C2D1 1.531(9) . ?
C2D1 H2D1 1.0000 . ?
C2D1 C3D1 1.508(9) . ?
C3D1 H3D1 1.0000 . ?
C3D1 C4D1 1.532(8) . ?
C4D1 H4D1 1.0000 . ?
C4D1 C5D1 1.533(9) . ?
C5D1 H5D1 1.0000 . ?
C5D1 C6D1 1.504(9) . ?
C6D1 H6DA 0.9900 . ?
C6D1 H6DB 0.9900 . ?
O1E1 C1E1 1.415(7) . ?
O1E1 C4F1 1.423(8) . ?
O2E1 C2E1 1.430(8) . ?
O2E1 K0AA 3.411(6) 8_675 ?
O3E1 C3E1 1.429(8) . ?
O5E1 C1E1 1.398(8) . ?
O5E1 C5E1 1.432(8) . ?
O6E1 C6E1 1.423(8) . ?
C1E1 H1E1 1.0000 . ?
C1E1 C2E1 1.521(9) . ?
C2E1 H2E1 1.0000 . ?
C2E1 C3E1 1.505(9) . ?
C3E1 H3E1 1.0000 . ?
C3E1 C4E1 1.541(9) . ?
C4E1 H4E1 1.0000 . ?
C4E1 C5E1 1.530(9) . ?
C5E1 H5E1 1.0000 . ?
C5E1 C6E1 1.519(9) . ?
C6E1 H6EA 0.9900 . ?
C6E1 H6EB 0.9900 . ?
O1F1 C1F1 1.412(7) . ?
O2F1 C2F1 1.427(9) . ?
O2F1 K5A 2.802(10) . ?
O3F1 C3F1 1.432(8) . ?
O5F1 C1F1 1.410(8) . ?
O5F1 C5F1 1.445(8) . ?
O6F1 C6F1 1.431(9) . ?
C1F1 H1F1 1.0000 . ?
C1F1 C2F1 1.517(9) . ?
C2F1 H2F1 1.0000 . ?
C2F1 C3F1 1.516(9) . ?
C3F1 H3F1 1.0000 . ?
C3F1 C4F1 1.533(10) . ?
C4F1 H4F1 1.0000 . ?
C4F1 C5F1 1.533(9) . ?
C5F1 H5F1 1.0000 . ?
C5F1 C6F1 1.514(9) . ?
C6F1 H6FA 0.9900 . ?
C6F1 H6FB 0.9900 . ?
O1A2 C1A2 1.405(7) . ?
O1A2 C4B2 1.437(7) . ?
O2A2 C2A2 1.428(9) . ?
O2A2 K5A 2.739(10) . ?
O2A2 K102 3.010(12) . ?
O2A2 K102 3.204(17) 8_775 ?
O3A2 C3A2 1.432(7) . ?
O5A2 C1A2 1.419(8) . ?
O5A2 C5A2 1.438(7) . ?
O5A2 K14W 3.113(12) 6_655 ?
O6A2 C6A2 1.416(8) . ?
C1A2 H1A2 1.0000 . ?
C1A2 C2A2 1.520(9) . ?
C1A2 K14W 3.477(12) 6_655 ?
C2A2 C3A2 1.514(9) . ?
C2A2 K14W 3.429(12) 6_655 ?
C3A2 H3A2 1.0000 . ?
C3A2 C4A2 1.524(9) . ?
C4A2 H4A2 1.0000 . ?
C4A2 C5A2 1.549(8) . ?
C4A2 O1F2 1.437(7) . ?
C5A2 H5A2 1.0000 . ?
C5A2 C6A2 1.512(9) . ?
C6A2 H6AC 0.9900 . ?
C6A2 H6AD 0.9900 . ?
O1B2 C1B2 1.413(8) . ?
O1B2 C4C2 1.424(7) . ?
O2B2 C2B2 1.415(9) . ?
O2B2 K1 3.008(6) 8_675 ?
O3B2 C3B2 1.426(8) . ?
O5B2 C1B2 1.402(9) . ?
O5B2 C5B2 1.434(8) . ?
O6B2 C6B2 1.419(8) . ?
C1B2 H1B2 1.0000 . ?
C1B2 C2B2 1.541(10) . ?
C2B2 H2B2 1.0000 . ?
C2B2 C3B2 1.528(9) . ?
C3B2 H3B2 1.0000 . ?
C3B2 C4B2 1.525(9) . ?
C4B2 H4B2 1.0000 . ?
C4B2 C5B2 1.541(9) . ?
C5B2 H5B2 1.0000 . ?
C5B2 C6B2 1.523(9) . ?
C6B2 H6BC 0.9900 . ?
C6B2 H6BD 0.9900 . ?
O1C2 C1C2 1.417(7) . ?
O1C2 C4D2 1.434(7) . ?
O2C2 C2C2 1.409(7) . ?
O2C2 K12W 2.814(9) . ?
O3C2 C3C2 1.423(8) . ?
O5C2 C1C2 1.408(7) . ?
O5C2 C5C2 1.439(7) . ?
O6C2 C6C2 1.437(9) . ?
C1C2 H1C2 1.0000 . ?
C1C2 C2C2 1.539(9) . ?
C2C2 C3C2 1.514(9) . ?
C3C2 H3C2 1.0000 . ?
C3C2 C4C2 1.536(8) . ?
C4C2 H4C2 1.0000 . ?
C4C2 C5C2 1.517(9) . ?
C5C2 H5C2 1.0000 . ?
C5C2 C6C2 1.512(8) . ?
C6C2 H6CC 0.9900 . ?
C6C2 H6CD 0.9900 . ?
O1D2 C1D2 1.400(7) . ?
O1D2 C4E2 1.433(7) . ?
O2D2 C2D2 1.440(7) . ?
O3D2 C3D2 1.424(8) . ?
O5D2 C1D2 1.416(7) . ?
O5D2 C5D2 1.447(7) . ?
O5D2 K14W 3.170(12) . ?
O6D2 C6D2 1.424(9) . ?
O6D2 K14W 2.685(11) . ?
C1D2 H1D2 1.0000 . ?
C1D2 C2D2 1.525(9) . ?
C2D2 H2D2 1.0000 . ?
C2D2 C3D2 1.505(8) . ?
C3D2 H3D2 1.0000 . ?
C3D2 C4D2 1.532(8) . ?
C4D2 H4D2 1.0000 . ?
C4D2 C5D2 1.521(9) . ?
C5D2 H5D2 1.0000 . ?
C5D2 C6D2 1.514(8) . ?
C6D2 H6DC 0.9900 . ?
C6D2 H6DD 0.9900 . ?
C6D2 K14W 3.535(12) . ?
O1E2 C1E2 1.411(7) . ?
O1E2 C4F2 1.425(7) . ?
O2E2 C2E2 1.416(7) . ?
O2E2 K1 2.737(5) . ?
O2E2 K0AA 2.836(6) . ?
O3E2 C3E2 1.443(7) . ?
O5E2 C1E2 1.416(7) . ?
O5E2 C5E2 1.450(7) . ?
O6E2 C6E2 1.439(8) . ?
C1E2 H1E2 1.0000 . ?
C1E2 C2E2 1.525(8) . ?
C2E2 H2E2 1.0000 . ?
C2E2 C3E2 1.508(8) . ?
C3E2 H3E2 1.0000 . ?
C3E2 C4E2 1.526(8) . ?
C4E2 H4E2 1.0000 . ?
C4E2 C5E2 1.522(8) . ?
C5E2 H5E2 1.0000 . ?
C5E2 C6E2 1.525(8) . ?
C6E2 H6EC 0.9900 . ?
C6E2 H6ED 0.9900 . ?
O1F2 C1F2 1.420(7) . ?
O2F2 C2F2 1.429(9) . ?
O2F2 K3A 2.925(9) . ?
O2F2 K106 2.66(2) . ?
O3F2 C3F2 1.424(7) . ?
O5F2 C1F2 1.407(8) . ?
O5F2 C5F2 1.447(8) . ?
O6F2 C6F2 1.441(7) . ?
C1F2 H1F2 1.0000 . ?
C1F2 C2F2 1.518(8) . ?
C2F2 H2F2 1.0000 . ?
C2F2 C3F2 1.522(9) . ?
C2F2 K106 3.44(2) . ?
C3F2 H3F2 1.0000 . ?
C3F2 C4F2 1.516(9) . ?
C4F2 H4F2 1.0000 . ?
C4F2 C5F2 1.539(8) . ?
C5F2 H5F2 1.0000 . ?
C5F2 C6F2 1.509(9) . ?
C6F2 H6FC 0.9900 . ?
C6F2 H6FD 0.9900 . ?
O203 K5A 1.19(4) 4_465 ?
O202 K5A 2.07(4) 8_765 ?
O205 K5A 3.20(5) 8_775 ?
O206 K14W 3.11(3) 2_654 ?
P1 O1 1.620(5) . ?
P1 O2 1.516(5) . ?
P1 O3 1.513(6) . ?
P1 O4 1.516(5) . ?
P2 O5 1.610(6) . ?
P2 O6 1.508(6) . ?
P2 O7 1.520(6) . ?
P2 O8 1.516(5) . ?
O1 C1 1.415(8) . ?
O5 C10 1.419(9) . ?
C1 H1A 0.9900 . ?
C1 H1B 0.9900 . ?
C1 C2 1.525(10) . ?
C2 H2A 0.9900 . ?
C2 H2B 0.9900 . ?
C2 C3 1.505(10) . ?
C3 H3A 0.9900 . ?
C3 H3B 0.9900 . ?
C3 C4 1.524(12) . ?
C4 H4A 0.9900 . ?
C4 H4B 0.9900 . ?
C4 C5 1.511(10) . ?
C5 H5A 0.9900 . ?
C5 H5B 0.9900 . ?
C5 C6 1.544(10) . ?
C6 H6A 0.9900 . ?
C6 H6B 0.9900 . ?
C6 C7 1.517(11) . ?
C7 H7A 0.9900 . ?
C7 H7B 0.9900 . ?
C7 C8 1.514(12) . ?
C8 H8A 0.9900 . ?
C8 H8B 0.9900 . ?
C8 C9 1.529(10) . ?
C9 H9A 0.9900 . ?
C9 H9B 0.9900 . ?
C9 C10 1.495(12) . ?
C10 H10A 0.9900 . ?
C10 H10B 0.9900 . ?
K1 O19W 2.713(13) 8_765 ?
K1 O32W 2.814(6) 8_765 ?
K1 O42W 2.704(13) . ?
K2 K2 4.063(6) 8_665 ?
K2 O1W 2.845(8) . ?
K2 O2WB 2.731(16) . ?
K2 O3W 2.869(15) 8_665 ?
K2 O3W 2.586(15) . ?
K2 O3WB 2.78(2) . ?
K2 O5W 2.735(8) . ?
K2 O18W 2.942(16) 8_765 ?
K3A K3A 2.562(17) 8_775 ?
K3A K4 4.948(17) . ?
K3A O9W 3.088(13) 4_565 ?
K3A O25W 3.144(15) 8_775 ?
K3A O40W 2.97(2) . ?
K3A K106 1.01(2) . ?
K3A K106 3.49(3) 8_775 ?
K4 O10W 3.332(16) 5_565 ?
K4 O10W 3.332(16) 4_565 ?
K4 O13W 3.24(3) 1_655 ?
K4 O13W 3.24(3) 8_765 ?
K4 O15W 2.971(14) 8_765 ?
K4 O15W 2.971(14) 1_655 ?
K4 O25W 2.930(15) . ?
K4 O25W 2.930(15) 8_775 ?
K4 K106 4.85(3) . ?
K4 K106 4.85(3) 8_775 ?
K5A K5A 3.19(2) 8_775 ?
K5A O21W 2.947(19) 8_775 ?
O8W K14W 2.96(2) 8_665 ?
O9W K106 2.47(2) 2_644 ?
O10W K106 2.86(3) 2_644 ?
O11W K12W 2.188(16) . ?
O11W O30W 1.17(2) 5_465 ?
K12W K12W 2.662(16) 8_665 ?
K12W O13W 2.39(3) . ?
K12W O30W 2.704(16) 5_465 ?
O19W O53W 1.501(19) 8_675 ?
O21W K102 2.52(2) 8_775 ?
O21W K102 2.90(2) . ?
O25W K101 2.826(18) . ?
O25W K106 2.95(3) 8_775 ?
O27W K0AA 2.804(9) . ?
O32W K0AA 2.814(7) 8_675 ?
O33W K0AA 3.174(18) 8_675 ?
O48W O49W 1.61(6) 1_655 ?
K101 K106 2.18(2) . ?
K101 K106 2.18(2) 8_775 ?
K102 K102 0.942(19) 8_775 ?
K106 K106 4.36(5) 8_775 ?
K0AA O53W 2.865(16) . ?

loop_
_twin_individual_id
_twin_individual_mass_fraction_refined
1 0.94(2)
2 0.06(2)
